data_1574520
loop_
_publ_author_name
'W\"ust, Leonie'
'Scheuring, Lea'
'Wellnitz, Tim'
'Radacki, Krzysztof'
'Braunschweig, Holger'

_publ_section_title
;
 Alkali metal salts of 1,2,3-benzodiazaborines: platforms for late-stage
 N-functionalization and metal complexation
;
_journal_issue 22
_journal_name_full 'Chemical Science'
_journal_page_first 9934
_journal_page_last 9942
_journal_paper_doi 10.1039/D5SC01395J
_journal_volume 16
_journal_year 2025
_chemical_absolute_configuration unk
_chemical_formula_moiety 'C68 H72 B4 K4 N8'
_chemical_formula_sum 'C68 H72 B4 K4 N8'
_chemical_formula_weight 1200.97
_space_group_crystal_system tetragonal
_space_group_IT_number 114
_space_group_name_Hall 'P -4 2n'
_space_group_name_H-M_alt 'P -4 21 c'
_atom_sites_solution_hydrogens geom
_atom_sites_solution_primary dual
_atom_sites_solution_secondary difmap
_audit_creation_date 2023-11-22
_audit_creation_method 'CIF-fill 1.4o (K.Radacki, 2005-23)'
_audit_update_record
;
2025-02-20 deposited with the CCDC.	2025-04-21 downloaded from the CCDC.
;
_cell_angle_alpha 90
_cell_angle_beta 90
_cell_angle_gamma 90
_cell_formula_units_Z 8
_cell_length_a 22.279
_cell_length_b 22.279
_cell_length_c 25.81660(10)
_cell_measurement_reflns_used 197138
_cell_measurement_temperature 100(2)
_cell_measurement_theta_max 75.0510
_cell_measurement_theta_min 2.5780
_cell_volume 12814.17(5)
_computing_cell_refinement 'CrysAlisPro 1.171.43.89a (Rigaku OD, 2023)'
_computing_data_collection
;
 CrysAlisPro system (CCD 42.102a 64-bit (release 15-09-2023))
;
_computing_data_reduction 'CrysAlisPro 1.171.43.89a (Rigaku OD, 2023)'
_computing_molecular_graphics 'ShelXLe (Huebschle et all, 2011)'
_computing_publication_material 'SHELXL-2018/3 (Sheldrick, 2018)'
_computing_structure_refinement 'SHELXL-2018/3 (Sheldrick, 2018)'
_computing_structure_solution 'SHELXT 2018/2 (Sheldrick, 2018)''
_diffrn_ambient_environment N~2~
_diffrn_ambient_temperature 100(2)
_diffrn_detector HPA
_diffrn_detector_area_resol_mean 10.0
_diffrn_detector_type 'HyPix Arc150'
_diffrn_measured_fraction_theta_full 1.000
_diffrn_measured_fraction_theta_max 0.996
_diffrn_measurement_details
;
 List of Runs (angles in degrees, time in seconds):
 --------------------------------------------------------------------------
  1  \w     26.00  56.00   0.50    0.05    --   14.00  60.00-120.71   60
  2  \w     34.00  60.00   0.50    0.05    --   22.00  58.00 -65.65   52
  3  \w     30.00  56.00   0.50    0.05    --   18.00  60.00 -12.19   52
  4  \w     30.00  56.00   0.50    0.05    --   18.00  60.00  35.14   52
  5  \w     30.00  56.00   0.50    0.05    --   18.00  60.00 118.89   52
  6  \w     59.00  94.00   0.50    0.05    --   46.00  52.00 -17.35   70
  7  \w     98.00 133.00   0.50    0.05    --   85.25  53.00  11.71   70
  8  \w     98.00 135.00   0.50    0.05    --   85.25  45.00 -22.47   74
  9  \w    101.00 132.00   0.50    0.05    --   85.25 117.00-123.80   62
 10  \w     73.00 137.00   0.50    0.05    --   85.25  21.00 -80.56  128
 11  \w     39.00  98.00   0.50    0.05    --   85.25-117.00 121.35  118
 12  \w     37.00  93.00   0.50    0.05    --   82.26-112.00 150.00  112
 13  \w     36.00  97.00   0.50    0.05    --   82.26-115.00  34.00  122
 14  \w     13.00  79.00   0.50    0.05    --   58.45-115.00  34.00  132
 15  \w     25.00  72.00   0.50    0.05    --   71.26-115.00  34.00   94
 16  \w     42.00  93.00   0.50    0.05    --   85.25 -98.00  51.53  102
 17  \w     42.00  93.00   0.50    0.05    --   85.25 -97.00   0.48  102
 18  \w     43.00  92.00   0.50    0.05    --   85.25 -95.00  77.38   98
 19  \w     40.00  97.00   0.50    0.05    --   85.25-114.00-107.46  114
 20  \w     40.00  90.00   0.50    0.05    --   82.26 -95.00-150.00  100
 21  \w     42.00  93.00   0.50    0.05    --   85.25 -98.00-159.13  102
 22  \w     42.00  93.00   0.50    0.05    --   85.25 -97.00 -98.45  102
 23  \w     40.00  90.00   0.50    0.05    --   82.26 -95.00 -60.00  100
 24  \w     40.00  90.00   0.50    0.05    --   82.26 -95.00 -30.00  100
 25  \w     40.00  90.00   0.50    0.05    --   82.26 -95.00 120.00  100
 26  \w     40.00  90.00   0.50    0.05    --   82.26 -95.00 150.00  100
 27  \w    -96.00 -58.00   0.50    0.05    --  -46.00 -43.00 163.45   76
 28  \w    -86.00 -51.00   0.50    0.05    --  -38.00 -51.00 116.50   70
 29  \w   -124.00 -94.00   0.50    0.05    --  -79.50 -64.00 168.25   60
 30  \w   -124.00 -89.00   0.50    0.05    --  -78.00 -61.00 133.74   70
 31  \w   -124.00 -92.00   0.50    0.05    --  -79.50 -63.00  68.71   64
 32  \w   -124.00 -92.00   0.50    0.05    --  -79.50 -63.00  78.70   64
 33  \w    -94.00 -59.00   0.50    0.05    --  -46.00 -51.00  23.63   70
 34  \w   -121.00 -86.00   0.50    0.05    --  -74.00 -56.00 171.33   70
 35  \w   -116.00 -85.00   0.50    0.05    --  -70.00 -59.00 -26.70   62
 36  \w   -117.00 -83.00   0.50    0.05    --  -70.00 -56.00 -57.76   68
 37  \w   -125.00 -90.00   0.50    0.05    --  -78.00 -58.00-162.64   70
 38  \w   -121.00 -86.00   0.50    0.05    --  -74.00 -55.00-129.37   70
 39  \w   -124.00 -94.00   0.50    0.05    --  -79.50 -64.00 -60.08   60
 40  \w   -107.00 -72.00   0.50    0.05    --  -58.00 -50.00  -6.87   70
 41  \w   -107.00 -72.00   0.50    0.05    --  -58.00 -49.00  72.83   70
 42  \w   -127.00 -92.00   0.50    0.05    --  -79.50 -55.00 121.50   70
 43  \w   -122.00 -87.00   0.50    0.05    --  -74.00 -54.00 123.47   70
 44  \w   -126.00 -91.00   0.50    0.05    --  -78.00 -54.00 107.60   70
 45  \w   -128.00 -93.00   0.50    0.05    --  -79.50 -49.00  28.93   70
 46  \w   -116.00 -79.00   0.50    0.05    --  -66.00 -45.00 -93.74   74
 47  \w   -111.00 -76.00   0.50    0.05    --  -62.00 -47.00-121.72   70
 48  \w   -126.00 -87.00   0.50    0.05    --  -79.50-133.00  23.36   78
 49  \w   -126.00 -93.00   0.50    0.05    --  -79.50-121.00  56.54   66
 50  \w   -126.00 -92.00   0.50    0.05    --  -79.50-123.00 -36.96   68
 51  \w   -126.00 -93.00   0.50    0.05    --  -79.50-121.00 -72.35   66
 52  \w   -126.00 -88.00   0.50    0.05    --  -79.50-130.00-105.41   76
 53  \w   -126.00 -92.00   0.50    0.05    --  -79.50-123.00-132.80   68
 54  \w   -126.00 -93.00   0.50    0.05    --  -79.50-121.00-152.18   66
 55  \w   -126.00 -93.00   0.50    0.05    --  -79.50-120.00  79.61   66
 56  \w   -126.00 -93.00   0.50    0.05    --  -79.50-121.00 138.42   66
 57  \w   -126.00 -93.00   0.50    0.05    --  -79.50-120.00 115.27   66
 58  \w   -104.00 -33.00   0.50    0.05    --  -79.50 133.00-102.61  142
 59  \w    -97.00 -32.00   0.50    0.05    --  -78.00 114.00-174.18  130
 60  \w    -97.00 -32.00   0.50    0.05    --  -78.00 114.00  -2.72  130
 61  \w    -92.00 -31.00   0.50    0.05    --  -76.37 112.00  60.00  122
 62  \w    -90.00 -24.00   0.50    0.05    --  -69.85 115.00 123.00  132
 63  \w    -81.00 -14.00   0.50    0.05    --  -60.36 115.00 123.00  134
 64  \w    -97.00 -30.00   0.50    0.05    --  -76.37 115.00 123.00  134
 65  \w    -92.00 -31.00   0.50    0.05    --  -76.37 112.00-120.00  122
 66  \w    -31.00  -4.00   0.50    0.05    --  -14.00 110.00-132.66   54
;
_diffrn_measurement_device 'four-circle diffractometer'
_diffrn_measurement_device_type 'Rigaku XtaLAB Synergy-R'
_diffrn_measurement_method '\w scans'
_diffrn_orient_matrix_type
;
 CrysAlisPro convention (1999,Acta A55,543-557)
;
_diffrn_orient_matrix_UB_11 -0.0640867000
_diffrn_orient_matrix_UB_12 -0.0226568000
_diffrn_orient_matrix_UB_13 -0.0109564000
_diffrn_orient_matrix_UB_21 0.0156838000
_diffrn_orient_matrix_UB_22 -0.0068530000
_diffrn_orient_matrix_UB_23 -0.0578133000
_diffrn_orient_matrix_UB_31 0.0206863000
_diffrn_orient_matrix_UB_32 -0.0649678000
_diffrn_orient_matrix_UB_33 0.0099054000
_diffrn_radiation_monochromator 'multi-layer mirror'
_diffrn_radiation_probe x-ray
_diffrn_radiation_type CuK\a
_diffrn_radiation_wavelength 1.54184
_diffrn_radiation_xray_symbol K-L~2,3~
_diffrn_reflns_av_R_equivalents 0.0418
_diffrn_reflns_av_unetI/netI 0.0124
_diffrn_reflns_Laue_measured_fraction_full 1.000
_diffrn_reflns_Laue_measured_fraction_max 0.996
_diffrn_reflns_limit_h_max 27
_diffrn_reflns_limit_h_min -27
_diffrn_reflns_limit_k_max 23
_diffrn_reflns_limit_k_min -27
_diffrn_reflns_limit_l_max 31
_diffrn_reflns_limit_l_min -32
_diffrn_reflns_number 294467
_diffrn_reflns_point_group_measured_fraction_full 1.000
_diffrn_reflns_point_group_measured_fraction_max 0.990
_diffrn_reflns_theta_full 67.684
_diffrn_reflns_theta_max 75.307
_diffrn_reflns_theta_min 2.620
_diffrn_source 'rotating-anode X-ray tube'
_diffrn_source_type 'PhotonJet-R X-ray Source'
_exptl_absorpt_coefficient_mu 2.829
_exptl_absorpt_correction_T_max 1.000
_exptl_absorpt_correction_T_min 0.315
_exptl_absorpt_correction_type gaussian
_exptl_absorpt_process_details
;
 CrysAlisPro 1.171.43.89a (Rigaku Oxford Diffraction, 2023) Numerical 
 absorption correction based on gaussian integration over a multifaceted 
 crystal model Empirical absorption correction using spherical harmonics, 
 implemented in SCALE3 ABSPACK scaling algorithm.
;
_exptl_crystal_colour colourless
_exptl_crystal_density_diffrn 1.245
_exptl_crystal_description block
_exptl_crystal_F_000 5056
_exptl_crystal_preparation
;
 For data collection the crystal was immersed in a film of perfluoropolyether 
 oil, mounted on a polyimide loop and transferred to stream of cold nitrogen 
 (Oxford Cryostream 800).
;
_exptl_crystal_size_max 0.430
_exptl_crystal_size_mid 0.320
_exptl_crystal_size_min 0.270
_refine_diff_density_max 0.209
_refine_diff_density_min -0.179
_refine_diff_density_rms 0.032
_refine_ls_abs_structure_details 'Refined as an inversion twin.'
_refine_ls_abs_structure_Flack 0.447(5)
_refine_ls_extinction_method none
_refine_ls_goodness_of_fit_ref 1.049
_refine_ls_hydrogen_treatment constr
_refine_ls_matrix_type full
_refine_ls_number_parameters 774
_refine_ls_number_reflns 13124
_refine_ls_number_restraints 0
_refine_ls_restrained_S_all 1.049
_refine_ls_R_factor_all 0.0264
_refine_ls_R_factor_gt 0.0258
_refine_ls_shift/su_max 0.001
_refine_ls_shift/su_mean 0.000
_refine_ls_structure_factor_coef Fsqd
_refine_ls_weighting_details
;
 w=1/[\s^2^(Fo^2^)+(0.0391P)^2^+2.6663P] where P=(Fo^2^+2Fc^2^)/3
;
_refine_ls_weighting_scheme calc
_refine_ls_wR_factor_gt 0.0700
_refine_ls_wR_factor_ref 0.0703
_reflns_Friedel_coverage 0.846
_reflns_Friedel_fraction_full 1.000
_reflns_Friedel_fraction_max 0.982
_reflns_number_gt 12879
_reflns_number_total 13124
_reflns_threshold_expression 'I > 2\s(I)'
_cod_data_source_file d5sc01395j2.cif
_cod_data_source_block 6-K
_cod_depositor_comments 'Adding full bibliography for 1574505--1574520.cif.'
_cod_database_code 1574520
_shelx_shelxl_version_number 2018/3
_shelx_space_group_comment
;
 The symmetry employed for this shelxl refinement is uniquely defined by the 
 following loop, which should always be used as a source of symmetry 
 information in preference to the above space-group names. They are only 
 intended as comments.
;
_shelx_estimated_absorpt_t_min 0.376
_shelx_estimated_absorpt_t_max 0.516

loop_
_space_group_symop_operation_xyz
'x, y, z'
'-x, -y, z'
'y, -x, -z'
'-y, x, -z'
'-x+1/2, y+1/2, -z+1/2'
'x+1/2, -y+1/2, -z+1/2'
'-y+1/2, -x+1/2, z+1/2'
'y+1/2, x+1/2, z+1/2'

loop_
_atom_site_label
_atom_site_type_symbol
_atom_site_fract_x
_atom_site_fract_y
_atom_site_fract_z
_atom_site_U_iso_or_equiv
_atom_site_adp_type
_atom_site_occupancy
_atom_site_site_symmetry_order
_atom_site_calc_flag
_atom_site_refinement_flags_posn
_atom_site_refinement_flags_adp
_atom_site_refinement_flags_occupancy
_atom_site_disorder_assembly
_atom_site_disorder_group
N1_1 N 0.02041(8) 0.58828(8) 0.45020(7) 0.0303(4) Uani 1 1 d . . . . .
C1_1 C 0.12048(10) 0.59428(11) 0.47701(8) 0.0353(5) Uani 1 1 d . . . . .
H1_1 H 0.161001 0.583066 0.470876 0.042 Uiso 1 1 calc R U . . .
B1_1 B 0.00190(11) 0.62223(11) 0.49369(9) 0.0281(5) Uani 1 1 d . . . . .
N2_1 N 0.08070(8) 0.57590(9) 0.44348(7) 0.0344(4) Uani 1 1 d . . . . .
C2_1 C 0.10887(10) 0.62976(10) 0.52222(8) 0.0307(4) Uani 1 1 d . . . . .
C3_1 C 0.04907(9) 0.64663(9) 0.53163(7) 0.0276(4) Uani 1 1 d . . . . .
C4_1 C 0.03791(10) 0.68357(10) 0.57508(8) 0.0319(4) Uani 1 1 d . . . . .
H4_1 H -0.002091 0.695610 0.582471 0.038 Uiso 1 1 calc R U . . .
C5_1 C 0.08369(11) 0.70246(10) 0.60692(9) 0.0349(5) Uani 1 1 d . . . . .
H5_1 H 0.075069 0.727686 0.635642 0.042 Uiso 1 1 calc R U . . .
C6_1 C 0.14283(11) 0.68474(11) 0.59723(9) 0.0371(5) Uani 1 1 d . . . . .
H6_1 H 0.174179 0.697525 0.619602 0.045 Uiso 1 1 calc R U . . .
C7_1 C 0.15568(10) 0.64885(11) 0.55536(9) 0.0354(5) Uani 1 1 d . . . . .
H7_1 H 0.195884 0.636909 0.548708 0.042 Uiso 1 1 calc R U . . .
C1_2 C -0.06907(10) 0.63103(9) 0.49995(8) 0.0283(4) Uani 1 1 d . . . . .
C2_2 C -0.10012(10) 0.66942(9) 0.46551(8) 0.0309(4) Uani 1 1 d . . . . .
C3_2 C -0.16315(10) 0.66763(10) 0.46299(9) 0.0360(5) Uani 1 1 d . . . . .
C4_2 C -0.19384(10) 0.62826(11) 0.49536(9) 0.0370(5) Uani 1 1 d . . . . .
H4_2 H -0.236344 0.626289 0.492972 0.044 Uiso 1 1 calc R U . . .
C5_2 C -0.16477(10) 0.59163(11) 0.53112(8) 0.0343(5) Uani 1 1 d . . . . .
C6_2 C -0.10167(10) 0.59352(10) 0.53360(8) 0.0295(4) Uani 1 1 d . . . . .
C7_2 C -0.06514(11) 0.71038(10) 0.43017(9) 0.0368(5) Uani 1 1 d . . . . .
H7A_2 H -0.086085 0.748893 0.427063 0.055 Uiso 1 1 calc R U . . .
H7B_2 H -0.061592 0.691850 0.395878 0.055 Uiso 1 1 calc R U . . .
H7C_2 H -0.024997 0.717028 0.444593 0.055 Uiso 1 1 calc R U . . .
C8_2 C -0.19797(12) 0.70617(13) 0.42506(11) 0.0474(6) Uani 1 1 d . . . . .
H8A_2 H -0.240766 0.696316 0.427271 0.071 Uiso 1 1 calc R U . . .
H8B_2 H -0.183577 0.698488 0.389809 0.071 Uiso 1 1 calc R U . . .
H8C_2 H -0.192092 0.748634 0.433580 0.071 Uiso 1 1 calc R U . . .
C9_2 C -0.20021(11) 0.55056(13) 0.56582(10) 0.0446(6) Uani 1 1 d . . . . .
H9A_2 H -0.187204 0.509019 0.560348 0.067 Uiso 1 1 calc R U . . .
H9B_2 H -0.243021 0.554123 0.557651 0.067 Uiso 1 1 calc R U . . .
H9C_2 H -0.193500 0.561773 0.602066 0.067 Uiso 1 1 calc R U . . .
C10_2 C -0.06990(10) 0.55264(11) 0.57147(9) 0.0366(5) Uani 1 1 d . . . . .
H10A_2 H -0.083632 0.561462 0.606719 0.055 Uiso 1 1 calc R U . . .
H10B_2 H -0.026484 0.559223 0.569214 0.055 Uiso 1 1 calc R U . . .
H10C_2 H -0.078984 0.510726 0.563022 0.055 Uiso 1 1 calc R U . . .
N1_3 N 0.08609(8) 0.46024(8) 0.31333(7) 0.0317(4) Uani 1 1 d . . . . .
C1_3 C 0.10279(11) 0.35891(10) 0.29236(9) 0.0347(5) Uani 1 1 d . . . . .
H1_3 H 0.096421 0.317967 0.301059 0.042 Uiso 1 1 calc R U . . .
B1_3 B 0.11987(10) 0.47910(11) 0.27001(9) 0.0270(5) Uani 1 1 d . . . . .
N2_3 N 0.08000(9) 0.39910(9) 0.32345(7) 0.0357(4) Uani 1 1 d . . . . .
C2_3 C 0.13646(10) 0.37098(10) 0.24640(8) 0.0315(4) Uani 1 1 d . . . . .
C3_3 C 0.14700(9) 0.43163(10) 0.23337(8) 0.0284(4) Uani 1 1 d . . . . .
C4_3 C 0.18127(10) 0.44262(10) 0.18878(8) 0.0334(5) Uani 1 1 d . . . . .
H4_3 H 0.189219 0.482934 0.178950 0.040 Uiso 1 1 calc R U . . .
C5_3 C 0.20372(11) 0.39667(11) 0.15885(9) 0.0402(5) Uani 1 1 d . . . . .
H5_3 H 0.226868 0.405601 0.128919 0.048 Uiso 1 1 calc R U . . .
C6_3 C 0.19255(12) 0.33669(11) 0.17236(9) 0.0403(5) Uani 1 1 d . . . . .
H6_3 H 0.208118 0.305085 0.151638 0.048 Uiso 1 1 calc R U . . .
C7_3 C 0.15909(11) 0.32380(10) 0.21555(9) 0.0364(5) Uani 1 1 d . . . . .
H7_3 H 0.151180 0.283255 0.224681 0.044 Uiso 1 1 calc R U . . .
C1_4 C 0.12764(9) 0.55054(9) 0.26369(7) 0.0266(4) Uani 1 1 d . . . . .
C2_4 C 0.09415(9) 0.58264(9) 0.22637(8) 0.0282(4) Uani 1 1 d . . . . .
C3_4 C 0.09126(10) 0.64566(10) 0.22786(8) 0.0311(4) Uani 1 1 d . . . . .
C4_4 C 0.12488(10) 0.67610(10) 0.26489(9) 0.0340(5) Uani 1 1 d . . . . .
H4_4 H 0.123038 0.718679 0.265926 0.041 Uiso 1 1 calc R U . . .
C5_4 C 0.16101(10) 0.64637(10) 0.30035(9) 0.0329(5) Uani 1 1 d . . . . .
C6_4 C 0.16158(9) 0.58295(10) 0.30022(8) 0.0296(4) Uani 1 1 d . . . . .
C7_4 C 0.05967(10) 0.55044(10) 0.18454(9) 0.0357(5) Uani 1 1 d . . . . .
H7A_4 H 0.016956 0.560435 0.187367 0.054 Uiso 1 1 calc R U . . .
H7B_4 H 0.064962 0.507018 0.188526 0.054 Uiso 1 1 calc R U . . .
H7C_4 H 0.074664 0.562926 0.150517 0.054 Uiso 1 1 calc R U . . .
C8_4 C 0.05145(11) 0.67975(11) 0.19095(9) 0.0407(5) Uani 1 1 d . . . . .
H8A_4 H 0.054632 0.722852 0.198032 0.061 Uiso 1 1 calc R U . . .
H8B_4 H 0.009744 0.666846 0.195566 0.061 Uiso 1 1 calc R U . . .
H8C_4 H 0.064102 0.671727 0.155262 0.061 Uiso 1 1 calc R U . . .
C9_4 C 0.19780(12) 0.68167(12) 0.33887(10) 0.0444(6) Uani 1 1 d . . . . .
H9A_4 H 0.240170 0.670490 0.335568 0.067 Uiso 1 1 calc R U . . .
H9B_4 H 0.183906 0.672739 0.374055 0.067 Uiso 1 1 calc R U . . .
H9C_4 H 0.193202 0.724680 0.331996 0.067 Uiso 1 1 calc R U . . .
C10_4 C 0.19781(10) 0.55104(11) 0.34141(8) 0.0347(5) Uani 1 1 d . . . . .
H10A_4 H 0.238635 0.567401 0.342107 0.052 Uiso 1 1 calc R U . . .
H10B_4 H 0.199426 0.508038 0.333549 0.052 Uiso 1 1 calc R U . . .
H10C_4 H 0.178848 0.557011 0.375276 0.052 Uiso 1 1 calc R U . . .
N1_5 N 0.40961(8) 0.51550(8) 0.06872(7) 0.0325(4) Uani 1 1 d . . . . .
C1_5 C 0.38543(11) 0.61364(11) 0.09360(9) 0.0383(5) Uani 1 1 d . . . . .
H1_5 H 0.387315 0.655277 0.085822 0.046 Uiso 1 1 calc R U . . .
B1_5 B 0.38144(11) 0.49178(12) 0.11350(9) 0.0292(5) Uani 1 1 d . . . . .
N2_5 N 0.40909(9) 0.57692(9) 0.06004(7) 0.0375(4) Uani 1 1 d . . . . .
C2_5 C 0.35683(10) 0.59693(10) 0.14118(8) 0.0324(4) Uani 1 1 d . . . . .
C3_5 C 0.35260(9) 0.53533(10) 0.15267(8) 0.0291(4) Uani 1 1 d . . . . .
C4_5 C 0.32158(10) 0.51913(11) 0.19820(8) 0.0344(5) Uani 1 1 d . . . . .
H4_5 H 0.317877 0.477936 0.207156 0.041 Uiso 1 1 calc R U . . .
C5_5 C 0.29657(11) 0.56213(12) 0.22987(9) 0.0414(6) Uani 1 1 d . . . . .
H5_5 H 0.275269 0.550224 0.260043 0.050 Uiso 1 1 calc R U . . .
C6_5 C 0.30219(11) 0.62305(12) 0.21810(9) 0.0404(5) Uani 1 1 d . . . . .
H6_5 H 0.285166 0.652262 0.240526 0.048 Uiso 1 1 calc R U . . .
C7_5 C 0.33209(11) 0.64089(11) 0.17444(9) 0.0381(5) Uani 1 1 d . . . . .
H7_5 H 0.336174 0.682341 0.166552 0.046 Uiso 1 1 calc R U . . .
C1_6 C 0.38297(9) 0.42040(10) 0.11815(7) 0.0294(4) Uani 1 1 d . . . . .
C2_6 C 0.35096(10) 0.38498(10) 0.08154(8) 0.0315(4) Uani 1 1 d . . . . .
C3_6 C 0.36199(11) 0.32324(11) 0.07739(9) 0.0363(5) Uani 1 1 d . . . . .
C4_6 C 0.40392(12) 0.29695(11) 0.11019(9) 0.0399(5) Uani 1 1 d . . . . .
H4_6 H 0.412063 0.255292 0.106700 0.048 Uiso 1 1 calc R U . . .
C5_6 C 0.43434(11) 0.32945(10) 0.14793(9) 0.0360(5) Uani 1 1 d . . . . .
C6_6 C 0.42336(10) 0.39152(10) 0.15213(8) 0.0313(4) Uani 1 1 d . . . . .
C7_6 C 0.30734(10) 0.41395(11) 0.04450(8) 0.0365(5) Uani 1 1 d . . . . .
H7A_6 H 0.269743 0.391118 0.044207 0.055 Uiso 1 1 calc R U . . .
H7B_6 H 0.324625 0.414341 0.009598 0.055 Uiso 1 1 calc R U . . .
H7C_6 H 0.299301 0.455232 0.055639 0.055 Uiso 1 1 calc R U . . .
C8_6 C 0.33126(13) 0.28553(12) 0.03647(10) 0.0490(6) Uani 1 1 d . . . . .
H8A_6 H 0.346167 0.244203 0.038378 0.073 Uiso 1 1 calc R U . . .
H8B_6 H 0.339904 0.302126 0.002118 0.073 Uiso 1 1 calc R U . . .
H8C_6 H 0.287822 0.285839 0.042429 0.073 Uiso 1 1 calc R U . . .
C9_6 C 0.45746(11) 0.42685(11) 0.19244(8) 0.0383(5) Uani 1 1 d . . . . .
H9A_6 H 0.448126 0.411104 0.226953 0.057 Uiso 1 1 calc R U . . .
H9B_6 H 0.445735 0.469190 0.190544 0.057 Uiso 1 1 calc R U . . .
H9C_6 H 0.500650 0.423190 0.185974 0.057 Uiso 1 1 calc R U . . .
C10_6 C 0.47926(13) 0.29848(12) 0.18275(10) 0.0472(6) Uani 1 1 d . . . . .
H10A_6 H 0.467730 0.304399 0.219029 0.071 Uiso 1 1 calc R U . . .
H10B_6 H 0.519245 0.315528 0.176911 0.071 Uiso 1 1 calc R U . . .
H10C_6 H 0.479932 0.255456 0.174895 0.071 Uiso 1 1 calc R U . . .
N1_7 N 0.41807(8) 0.45345(8) 0.43254(7) 0.0291(4) Uani 1 1 d . . . . .
C1_7 C 0.40872(10) 0.35051(9) 0.41459(8) 0.0326(4) Uani 1 1 d . . . . .
H1_7 H 0.419613 0.310589 0.423468 0.039 Uiso 1 1 calc R U . . .
B1_7 B 0.37932(10) 0.46765(11) 0.39087(9) 0.0273(4) Uani 1 1 d . . . . .
N2_7 N 0.43111(8) 0.39348(8) 0.44307(7) 0.0325(4) Uani 1 1 d . . . . .
C2_7 C 0.36935(10) 0.35789(10) 0.37126(8) 0.0311(4) Uani 1 1 d . . . . .
C3_7 C 0.35257(9) 0.41673(9) 0.35753(8) 0.0284(4) Uani 1 1 d . . . . .
C4_7 C 0.31385(10) 0.42387(10) 0.31490(9) 0.0344(5) Uani 1 1 d . . . . .
H4_7 H 0.302148 0.463107 0.304633 0.041 Uiso 1 1 calc R U . . .
C5_7 C 0.29254(11) 0.37493(11) 0.28769(9) 0.0409(5) Uani 1 1 d . . . . .
H5_7 H 0.266599 0.380767 0.258924 0.049 Uiso 1 1 calc R U . . .
C6_7 C 0.30905(11) 0.31687(11) 0.30237(10) 0.0420(6) Uani 1 1 d . . . . .
H6_7 H 0.293885 0.283324 0.283804 0.050 Uiso 1 1 calc R U . . .
C7_7 C 0.34705(11) 0.30812(10) 0.34348(10) 0.0375(5) Uani 1 1 d . . . . .
H7_7 H 0.358346 0.268591 0.353242 0.045 Uiso 1 1 calc R U . . .
C1_8 C 0.36495(9) 0.53761(9) 0.38356(8) 0.0263(4) Uani 1 1 d . . . . .
C2_8 C 0.39642(9) 0.57266(9) 0.34699(8) 0.0285(4) Uani 1 1 d . . . . .
C3_8 C 0.39378(9) 0.63552(10) 0.34879(8) 0.0309(4) Uani 1 1 d . . . . .
C4_8 C 0.35810(10) 0.66236(9) 0.38652(9) 0.0322(4) Uani 1 1 d . . . . .
H4_8 H 0.357048 0.704929 0.388468 0.039 Uiso 1 1 calc R U . . .
C5_8 C 0.32393(9) 0.62933(9) 0.42151(8) 0.0298(4) Uani 1 1 d . . . . .
C6_8 C 0.32724(9) 0.56646(9) 0.41968(8) 0.0276(4) Uani 1 1 d . . . . .
C7_8 C 0.43479(10) 0.54339(11) 0.30621(8) 0.0368(5) Uani 1 1 d . . . . .
H7A_8 H 0.422034 0.557097 0.271858 0.055 Uiso 1 1 calc R U . . .
H7B_8 H 0.430421 0.499697 0.308416 0.055 Uiso 1 1 calc R U . . .
H7C_8 H 0.476904 0.554321 0.311792 0.055 Uiso 1 1 calc R U . . .
C8_8 C 0.42977(12) 0.67361(11) 0.31176(10) 0.0409(5) Uani 1 1 d . . . . .
H8A_8 H 0.424456 0.716091 0.320482 0.061 Uiso 1 1 calc R U . . .
H8B_8 H 0.415885 0.666477 0.276270 0.061 Uiso 1 1 calc R U . . .
H8C_8 H 0.472344 0.663006 0.314476 0.061 Uiso 1 1 calc R U . . .
C9_8 C 0.28589(11) 0.66157(10) 0.46087(10) 0.0384(5) Uani 1 1 d . . . . .
H9A_8 H 0.298448 0.649823 0.495814 0.058 Uiso 1 1 calc R U . . .
H9B_8 H 0.243644 0.650852 0.455752 0.058 Uiso 1 1 calc R U . . .
H9C_8 H 0.290824 0.705005 0.456680 0.058 Uiso 1 1 calc R U . . .
C10_8 C 0.29097(9) 0.52901(10) 0.45735(8) 0.0313(4) Uani 1 1 d . . . . .
H10A_8 H 0.250074 0.545007 0.459583 0.047 Uiso 1 1 calc R U . . .
H10B_8 H 0.309811 0.530449 0.491632 0.047 Uiso 1 1 calc R U . . .
H10C_8 H 0.289562 0.487360 0.445215 0.047 Uiso 1 1 calc R U . . .
K1_9 K -0.03638(2) 0.41936(2) 0.34278(2) 0.03166(10) Uani 1 1 d . . . . .
K2_9 K 0.09641(2) 0.45584(2) 0.41958(2) 0.03251(10) Uani 1 1 d . . . . .
K3_9 K 0.54697(2) 0.42131(2) 0.45894(2) 0.02999(9) Uani 1 1 d . . . . .
K4_9 K 0.52624(2) 0.59433(2) 0.03752(2) 0.03541(11) Uani 1 1 d . . . . .

loop_
_atom_site_aniso_label
_atom_site_aniso_U_11
_atom_site_aniso_U_22
_atom_site_aniso_U_33
_atom_site_aniso_U_23
_atom_site_aniso_U_13
_atom_site_aniso_U_12
N1_1 0.0308(9) 0.0342(9) 0.0259(8) -0.0026(7) 0.0005(7) 0.0015(7)
C1_1 0.0309(11) 0.0422(12) 0.0327(11) -0.0059(9) 0.0017(9) 0.0060(9)
B1_1 0.0331(12) 0.0275(11) 0.0238(11) 0.0009(9) -0.0003(9) 0.0007(9)
N2_1 0.0346(9) 0.0392(10) 0.0294(9) -0.0062(8) 0.0024(7) 0.0034(8)
C2_1 0.0321(11) 0.0333(11) 0.0268(10) -0.0007(8) 0.0014(8) 0.0010(8)
C3_1 0.0313(10) 0.0271(9) 0.0244(9) 0.0006(8) 0.0010(8) 0.0015(8)
C4_1 0.0319(10) 0.0326(10) 0.0310(10) -0.0045(9) 0.0002(9) 0.0020(8)
C5_1 0.0385(12) 0.0359(11) 0.0301(10) -0.0071(9) -0.0012(9) -0.0003(9)
C6_1 0.0361(12) 0.0424(12) 0.0328(11) -0.0022(9) -0.0049(9) -0.0048(10)
C7_1 0.0296(10) 0.0447(12) 0.0318(11) -0.0014(9) 0.0000(9) 0.0026(9)
C1_2 0.0333(11) 0.0293(10) 0.0224(9) -0.0053(8) -0.0025(8) 0.0032(8)
C2_2 0.0395(11) 0.0287(10) 0.0244(9) -0.0061(8) -0.0025(9) 0.0057(8)
C3_2 0.0388(12) 0.0387(12) 0.0306(11) -0.0058(10) -0.0077(9) 0.0107(9)
C4_2 0.0286(11) 0.0462(13) 0.0362(12) -0.0054(10) -0.0028(9) 0.0079(9)
C5_2 0.0313(11) 0.0403(12) 0.0314(10) -0.0041(9) 0.0024(8) 0.0047(9)
C6_2 0.0314(10) 0.0335(10) 0.0238(9) -0.0037(8) -0.0012(8) 0.0030(8)
C7_2 0.0494(14) 0.0301(11) 0.0311(11) -0.0010(9) -0.0037(10) 0.0034(10)
C8_2 0.0467(14) 0.0507(15) 0.0448(14) 0.0028(12) -0.0119(11) 0.0146(12)
C9_2 0.0329(12) 0.0597(16) 0.0411(13) 0.0032(12) 0.0058(10) 0.0018(11)
C10_2 0.0329(11) 0.0440(12) 0.0329(11) 0.0060(10) -0.0007(9) 0.0029(9)
N1_3 0.0369(10) 0.0312(9) 0.0269(8) 0.0032(7) 0.0037(7) 0.0041(8)
C1_3 0.0398(12) 0.0301(11) 0.0342(11) 0.0041(9) 0.0043(9) -0.0015(9)
B1_3 0.0262(11) 0.0327(12) 0.0221(10) 0.0004(9) -0.0009(8) 0.0010(9)
N2_3 0.0385(10) 0.0353(9) 0.0333(9) 0.0065(8) 0.0061(8) 0.0032(8)
C2_3 0.0317(11) 0.0329(11) 0.0299(10) -0.0028(9) -0.0009(9) -0.0023(8)
C3_3 0.0278(10) 0.0330(11) 0.0243(9) -0.0003(8) -0.0019(8) -0.0009(8)
C4_3 0.0364(11) 0.0343(11) 0.0294(10) -0.0013(9) 0.0033(9) -0.0014(9)
C5_3 0.0470(13) 0.0448(13) 0.0288(11) -0.0030(10) 0.0094(10) 0.0007(10)
C6_3 0.0489(14) 0.0365(12) 0.0357(12) -0.0131(10) 0.0008(10) 0.0040(10)
C7_3 0.0434(13) 0.0290(11) 0.0369(12) -0.0058(9) -0.0029(10) -0.0025(9)
C1_4 0.0265(9) 0.0312(10) 0.0220(9) -0.0015(8) 0.0039(7) 0.0007(8)
C2_4 0.0267(9) 0.0325(10) 0.0255(9) -0.0004(8) 0.0025(8) -0.0014(8)
C3_4 0.0308(10) 0.0314(10) 0.0312(10) 0.0024(8) 0.0017(8) -0.0008(8)
C4_4 0.0363(11) 0.0295(10) 0.0361(12) -0.0033(9) 0.0047(9) -0.0012(9)
C5_4 0.0288(10) 0.0386(12) 0.0312(11) -0.0090(9) 0.0022(8) -0.0025(9)
C6_4 0.0270(10) 0.0372(11) 0.0246(9) -0.0039(8) 0.0029(8) 0.0023(8)
C7_4 0.0376(12) 0.0347(11) 0.0349(11) 0.0002(9) -0.0072(9) -0.0036(9)
C8_4 0.0444(13) 0.0350(11) 0.0427(13) 0.0057(10) -0.0027(11) 0.0019(10)
C9_4 0.0435(13) 0.0446(13) 0.0452(14) -0.0160(11) -0.0036(11) -0.0032(11)
C10_4 0.0318(11) 0.0470(13) 0.0252(10) -0.0058(9) 0.0001(8) 0.0048(9)
N1_5 0.0373(10) 0.0332(9) 0.0269(8) 0.0005(7) 0.0035(7) -0.0009(8)
C1_5 0.0460(13) 0.0324(11) 0.0364(12) 0.0018(9) 0.0071(10) -0.0053(10)
B1_5 0.0282(11) 0.0366(13) 0.0227(10) -0.0016(9) -0.0020(9) -0.0022(9)
N2_5 0.0438(11) 0.0374(10) 0.0311(9) 0.0022(8) 0.0092(8) -0.0036(8)
C2_5 0.0312(10) 0.0377(11) 0.0283(10) -0.0033(9) 0.0008(8) -0.0048(9)
C3_5 0.0270(9) 0.0375(11) 0.0228(9) -0.0006(8) -0.0012(8) -0.0023(8)
C4_5 0.0327(11) 0.0441(12) 0.0265(10) 0.0032(9) 0.0024(9) 0.0004(9)
C5_5 0.0392(12) 0.0569(15) 0.0281(11) 0.0027(10) 0.0068(9) 0.0083(11)
C6_5 0.0403(13) 0.0500(14) 0.0308(11) -0.0099(10) -0.0003(9) 0.0081(10)
C7_5 0.0417(12) 0.0371(12) 0.0355(11) -0.0079(9) -0.0022(10) -0.0009(10)
C1_6 0.0310(10) 0.0364(11) 0.0208(9) -0.0003(8) 0.0029(8) -0.0050(9)
C2_6 0.0307(10) 0.0401(11) 0.0238(9) -0.0012(9) 0.0015(8) -0.0062(9)
C3_6 0.0396(12) 0.0380(12) 0.0313(11) -0.0031(9) 0.0011(9) -0.0108(10)
C4_6 0.0487(14) 0.0296(11) 0.0414(12) 0.0004(9) -0.0006(11) -0.0068(10)
C5_6 0.0414(12) 0.0350(11) 0.0317(11) 0.0040(9) -0.0025(9) -0.0056(9)
C6_6 0.0354(11) 0.0337(11) 0.0247(10) 0.0014(8) -0.0009(9) -0.0072(9)
C7_6 0.0331(11) 0.0491(13) 0.0273(10) -0.0039(10) -0.0010(9) -0.0027(9)
C8_6 0.0575(16) 0.0436(14) 0.0458(14) -0.0081(12) -0.0094(12) -0.0130(12)
C9_6 0.0443(12) 0.0368(11) 0.0338(11) 0.0005(9) -0.0099(10) -0.0044(10)
C10_6 0.0550(15) 0.0390(13) 0.0476(14) 0.0098(11) -0.0103(12) -0.0032(11)
N1_7 0.0319(9) 0.0263(8) 0.0290(8) 0.0026(7) -0.0028(7) -0.0006(7)
C1_7 0.0366(11) 0.0264(10) 0.0347(11) 0.0027(8) -0.0033(9) 0.0031(8)
B1_7 0.0279(11) 0.0278(11) 0.0263(11) -0.0010(9) 0.0012(9) 0.0021(9)
N2_7 0.0358(9) 0.0287(9) 0.0330(9) 0.0053(7) -0.0043(8) 0.0011(7)
C2_7 0.0326(11) 0.0296(10) 0.0313(10) -0.0010(8) 0.0013(9) 0.0012(8)
C3_7 0.0286(10) 0.0301(10) 0.0266(9) -0.0023(8) -0.0008(8) 0.0029(8)
C4_7 0.0379(11) 0.0324(11) 0.0330(11) -0.0050(9) -0.0062(9) 0.0066(9)
C5_7 0.0429(13) 0.0446(13) 0.0354(12) -0.0087(10) -0.0114(10) 0.0054(10)
C6_7 0.0443(13) 0.0360(12) 0.0457(14) -0.0142(10) -0.0056(11) -0.0006(10)
C7_7 0.0423(12) 0.0286(11) 0.0417(12) -0.0050(9) 0.0003(10) 0.0013(9)
C1_8 0.0258(9) 0.0296(10) 0.0236(9) -0.0003(8) -0.0058(7) 0.0006(8)
C2_8 0.0279(10) 0.0301(10) 0.0275(10) 0.0010(8) -0.0028(8) 0.0028(8)
C3_8 0.0295(10) 0.0319(10) 0.0314(10) 0.0044(8) -0.0029(8) 0.0002(8)
C4_8 0.0333(11) 0.0250(10) 0.0383(11) -0.0001(8) -0.0069(9) 0.0021(8)
C5_8 0.0267(10) 0.0314(10) 0.0312(10) -0.0050(8) -0.0032(8) 0.0035(8)
C6_8 0.0247(9) 0.0309(10) 0.0271(10) -0.0013(8) -0.0055(8) 0.0000(8)
C7_8 0.0369(12) 0.0382(12) 0.0353(11) 0.0035(10) 0.0078(9) 0.0047(9)
C8_8 0.0437(13) 0.0339(11) 0.0451(13) 0.0092(10) 0.0037(11) -0.0007(10)
C9_8 0.0385(12) 0.0352(11) 0.0414(12) -0.0091(10) -0.0006(10) 0.0055(9)
C10_8 0.0298(10) 0.0344(11) 0.0296(10) -0.0013(9) 0.0007(8) 0.0003(8)
K1_9 0.0323(2) 0.0366(2) 0.0261(2) 0.00213(17) -0.00361(17) 0.00288(18)
K2_9 0.0381(2) 0.0336(2) 0.0259(2) 0.00512(17) 0.00022(18) -0.00036(19)
K3_9 0.0292(2) 0.0325(2) 0.0283(2) 0.00058(17) 0.00429(17) -0.00100(16)
K4_9 0.0362(2) 0.0442(3) 0.0259(2) -0.00027(19) -0.00341(18) 0.00123(19)

loop_
_atom_type_symbol
_atom_type_description
_atom_type_scat_dispersion_real
_atom_type_scat_dispersion_imag
_atom_type_scat_source
C C 0.0181 0.0091 'International Tables Vol C Tables 4.2.6.8 and 6.1.1.4'
H H 0.0000 0.0000 'International Tables Vol C Tables 4.2.6.8 and 6.1.1.4'
B B 0.0090 0.0039 'International Tables Vol C Tables 4.2.6.8 and 6.1.1.4'
N N 0.0311 0.0180 'International Tables Vol C Tables 4.2.6.8 and 6.1.1.4'
K K 0.3868 1.0657 'International Tables Vol C Tables 4.2.6.8 and 6.1.1.4'

loop_
_exptl_crystal_face_index_h
_exptl_crystal_face_index_k
_exptl_crystal_face_index_l
_exptl_crystal_face_perp_dist
-14 3 -4 0.1340
14 0 3 0.0963
-3 -14 1 0.2119
1 14 -2 0.1814
1 0 -17 0.1407
-1 0 17 0.1304
4 -14 0 0.2121
-4 14 -2 0.1874

loop_
_geom_angle_atom_site_label_1
_geom_angle_atom_site_label_2
_geom_angle_atom_site_label_3
_geom_angle
_geom_angle_site_symmetry_1
_geom_angle_site_symmetry_3
_geom_angle_publ_flag
N2_1 N1_1 B1_1 119.31(18) . . ?
N2_1 N1_1 K1_9 74.94(11) . 2_565 ?
B1_1 N1_1 K1_9 148.76(14) . 2_565 ?
N2_1 N1_1 K2_9 140.56(13) . 2_565 ?
B1_1 N1_1 K2_9 97.83(13) . 2_565 ?
K1_9 N1_1 K2_9 79.81(5) 2_565 2_565 ?
N2_1 C1_1 C2_1 126.2(2) . . ?
N2_1 C1_1 K2_9 48.04(12) . . ?
C2_1 C1_1 K2_9 144.27(16) . . ?
N2_1 C1_1 H1_1 116.9 . . ?
C2_1 C1_1 H1_1 116.9 . . ?
K2_9 C1_1 H1_1 80.9 . . ?
N1_1 B1_1 C3_1 119.7(2) . . ?
N1_1 B1_1 C1_2 115.68(19) . . ?
C3_1 B1_1 C1_2 124.60(18) . . ?
N1_1 B1_1 K2_9 57.73(11) . 2_565 ?
C3_1 B1_1 K2_9 169.71(15) . 2_565 ?
C1_2 B1_1 K2_9 58.78(10) . 2_565 ?
C1_1 N2_1 N1_1 120.94(18) . . ?
C1_1 N2_1 K2_9 111.43(15) . . ?
N1_1 N2_1 K2_9 110.11(13) . . ?
C1_1 N2_1 K1_9 148.09(16) . 2_565 ?
N1_1 N2_1 K1_9 76.40(11) . 2_565 ?
K2_9 N2_1 K1_9 82.72(5) . 2_565 ?
C3_1 C2_1 C7_1 120.9(2) . . ?
C3_1 C2_1 C1_1 117.35(19) . . ?
C7_1 C2_1 C1_1 121.7(2) . . ?
C2_1 C3_1 C4_1 117.37(19) . . ?
C2_1 C3_1 B1_1 116.34(18) . . ?
C4_1 C3_1 B1_1 126.28(19) . . ?
C5_1 C4_1 C3_1 121.5(2) . . ?
C5_1 C4_1 H4_1 119.3 . . ?
C3_1 C4_1 H4_1 119.3 . . ?
C4_1 C5_1 C6_1 120.4(2) . . ?
C4_1 C5_1 H5_1 119.8 . . ?
C6_1 C5_1 H5_1 119.8 . . ?
C7_1 C6_1 C5_1 120.1(2) . . ?
C7_1 C6_1 H6_1 120.0 . . ?
C5_1 C6_1 H6_1 120.0 . . ?
C6_1 C7_1 C2_1 119.8(2) . . ?
C6_1 C7_1 H7_1 120.1 . . ?
C2_1 C7_1 H7_1 120.1 . . ?
C6_2 C1_2 C2_2 119.65(19) . . ?
C6_2 C1_2 B1_1 119.95(18) . . ?
C2_2 C1_2 B1_1 119.56(19) . . ?
C6_2 C1_2 K2_9 86.39(12) . 2_565 ?
C2_2 C1_2 K2_9 81.44(11) . 2_565 ?
B1_1 C1_2 K2_9 93.06(12) . 2_565 ?
C3_2 C2_2 C1_2 120.0(2) . . ?
C3_2 C2_2 C7_2 120.4(2) . . ?
C1_2 C2_2 C7_2 119.6(2) . . ?
C3_2 C2_2 K2_9 89.03(13) . 2_565 ?
C1_2 C2_2 K2_9 71.10(11) . 2_565 ?
C7_2 C2_2 K2_9 107.84(13) . 2_565 ?
C4_2 C3_2 C2_2 118.7(2) . . ?
C4_2 C3_2 C8_2 119.6(2) . . ?
C2_2 C3_2 C8_2 121.7(2) . . ?
C4_2 C3_2 K2_9 84.29(14) . 2_565 ?
C2_2 C3_2 K2_9 65.92(12) . 2_565 ?
C8_2 C3_2 K2_9 118.70(15) . 2_565 ?
C3_2 C4_2 C5_2 122.6(2) . . ?
C3_2 C4_2 K2_9 72.21(13) . 2_565 ?
C5_2 C4_2 K2_9 76.49(13) . 2_565 ?
C3_2 C4_2 H4_2 118.7 . . ?
C5_2 C4_2 H4_2 118.7 . . ?
K2_9 C4_2 H4_2 124.2 2_565 . ?
C4_2 C5_2 C6_2 118.5(2) . . ?
C4_2 C5_2 C9_2 120.5(2) . . ?
C6_2 C5_2 C9_2 121.0(2) . . ?
C4_2 C5_2 K2_9 80.23(13) . 2_565 ?
C6_2 C5_2 K2_9 66.64(12) . 2_565 ?
C9_2 C5_2 K2_9 123.11(16) . 2_565 ?
C1_2 C6_2 C5_2 120.3(2) . . ?
C1_2 C6_2 C10_2 121.01(19) . . ?
C5_2 C6_2 C10_2 118.6(2) . . ?
C1_2 C6_2 K2_9 67.08(11) . 2_565 ?
C5_2 C6_2 K2_9 89.09(13) . 2_565 ?
C10_2 C6_2 K2_9 112.16(13) . 2_565 ?
C2_2 C7_2 H7A_2 109.5 . . ?
C2_2 C7_2 H7B_2 109.5 . . ?
H7A_2 C7_2 H7B_2 109.5 . . ?
C2_2 C7_2 H7C_2 109.5 . . ?
H7A_2 C7_2 H7C_2 109.5 . . ?
H7B_2 C7_2 H7C_2 109.5 . . ?
C3_2 C8_2 H8A_2 109.5 . . ?
C3_2 C8_2 H8B_2 109.5 . . ?
H8A_2 C8_2 H8B_2 109.5 . . ?
C3_2 C8_2 H8C_2 109.5 . . ?
H8A_2 C8_2 H8C_2 109.5 . . ?
H8B_2 C8_2 H8C_2 109.5 . . ?
C5_2 C9_2 H9A_2 109.5 . . ?
C5_2 C9_2 H9B_2 109.5 . . ?
H9A_2 C9_2 H9B_2 109.5 . . ?
C5_2 C9_2 H9C_2 109.5 . . ?
H9A_2 C9_2 H9C_2 109.5 . . ?
H9B_2 C9_2 H9C_2 109.5 . . ?
C6_2 C10_2 H10A_2 109.5 . . ?
C6_2 C10_2 H10B_2 109.5 . . ?
H10A_2 C10_2 H10B_2 109.5 . . ?
C6_2 C10_2 H10C_2 109.5 . . ?
H10A_2 C10_2 H10C_2 109.5 . . ?
H10B_2 C10_2 H10C_2 109.5 . . ?
N2_3 N1_3 B1_3 119.41(18) . . ?
N2_3 N1_3 K2_9 77.68(11) . . ?
B1_3 N1_3 K2_9 139.02(14) . . ?
N2_3 N1_3 K1_9 64.13(11) . . ?
B1_3 N1_3 K1_9 141.47(14) . . ?
K2_9 N1_3 K1_9 79.11(5) . . ?
N2_3 N1_3 K1_9 142.24(13) . 2_565 ?
B1_3 N1_3 K1_9 97.56(13) . 2_565 ?
K2_9 N1_3 K1_9 79.06(5) . 2_565 ?
K1_9 N1_3 K1_9 82.56(5) . 2_565 ?
N2_3 C1_3 C2_3 125.8(2) . . ?
N2_3 C1_3 H1_3 117.1 . . ?
C2_3 C1_3 H1_3 117.1 . . ?
N1_3 B1_3 C3_3 119.39(19) . . ?
N1_3 B1_3 C1_4 115.58(18) . . ?
C3_3 B1_3 C1_4 125.02(18) . . ?
N1_3 B1_3 K1_9 58.72(11) . 2_565 ?
C3_3 B1_3 K1_9 170.58(14) . 2_565 ?
C1_4 B1_3 K1_9 57.94(10) . 2_565 ?
C1_3 N2_3 N1_3 121.17(18) . . ?
C1_3 N2_3 K1_9 127.35(16) . . ?
N1_3 N2_3 K1_9 87.96(12) . . ?
C1_3 N2_3 K2_9 143.26(16) . . ?
N1_3 N2_3 K2_9 73.33(11) . . ?
K1_9 N2_3 K2_9 83.43(5) . . ?
C7_3 C2_3 C3_3 121.2(2) . . ?
C7_3 C2_3 C1_3 121.0(2) . . ?
C3_3 C2_3 C1_3 117.7(2) . . ?
C4_3 C3_3 C2_3 116.93(19) . . ?
C4_3 C3_3 B1_3 126.7(2) . . ?
C2_3 C3_3 B1_3 116.41(18) . . ?
C5_3 C4_3 C3_3 121.9(2) . . ?
C5_3 C4_3 H4_3 119.0 . . ?
C3_3 C4_3 H4_3 119.0 . . ?
C4_3 C5_3 C6_3 120.3(2) . . ?
C4_3 C5_3 H5_3 119.9 . . ?
C6_3 C5_3 H5_3 119.9 . . ?
C7_3 C6_3 C5_3 119.9(2) . . ?
C7_3 C6_3 H6_3 120.1 . . ?
C5_3 C6_3 H6_3 120.1 . . ?
C6_3 C7_3 C2_3 119.8(2) . . ?
C6_3 C7_3 H7_3 120.1 . . ?
C2_3 C7_3 H7_3 120.1 . . ?
C6_4 C1_4 C2_4 118.74(19) . . ?
C6_4 C1_4 B1_3 119.81(18) . . ?
C2_4 C1_4 B1_3 120.85(18) . . ?
C6_4 C1_4 K1_9 77.91(11) . 2_565 ?
C2_4 C1_4 K1_9 89.60(12) . 2_565 ?
B1_3 C1_4 K1_9 94.61(12) . 2_565 ?
C3_4 C2_4 C1_4 120.72(19) . . ?
C3_4 C2_4 C7_4 118.15(19) . . ?
C1_4 C2_4 C7_4 121.12(19) . . ?
C3_4 C2_4 K1_9 88.30(12) . 2_565 ?
C1_4 C2_4 K1_9 64.80(11) . 2_565 ?
C7_4 C2_4 K1_9 116.85(13) . 2_565 ?
C4_4 C3_4 C2_4 118.8(2) . . ?
C4_4 C3_4 C8_4 120.4(2) . . ?
C2_4 C3_4 C8_4 120.8(2) . . ?
C4_4 C3_4 K1_9 78.96(13) . 2_565 ?
C2_4 C3_4 K1_9 68.17(11) . 2_565 ?
C8_4 C3_4 K1_9 122.40(14) . 2_565 ?
C5_4 C4_4 C3_4 122.2(2) . . ?
C5_4 C4_4 K1_9 70.15(13) . 2_565 ?
C3_4 C4_4 K1_9 78.29(13) . 2_565 ?
C5_4 C4_4 H4_4 118.9 . . ?
C3_4 C4_4 H4_4 118.9 . . ?
K1_9 C4_4 H4_4 124.2 2_565 . ?
C4_4 C5_4 C6_4 118.7(2) . . ?
C4_4 C5_4 C9_4 120.1(2) . . ?
C6_4 C5_4 C9_4 121.2(2) . . ?
C4_4 C5_4 K1_9 86.74(13) . 2_565 ?
C6_4 C5_4 K1_9 64.40(12) . 2_565 ?
C9_4 C5_4 K1_9 117.76(15) . 2_565 ?
C1_4 C6_4 C5_4 120.6(2) . . ?
C1_4 C6_4 C10_4 121.1(2) . . ?
C5_4 C6_4 C10_4 118.23(19) . . ?
C1_4 C6_4 K1_9 74.76(11) . 2_565 ?
C5_4 C6_4 K1_9 90.45(13) . 2_565 ?
C10_4 C6_4 K1_9 103.34(13) . 2_565 ?
C2_4 C7_4 H7A_4 109.5 . . ?
C2_4 C7_4 H7B_4 109.5 . . ?
H7A_4 C7_4 H7B_4 109.5 . . ?
C2_4 C7_4 H7C_4 109.5 . . ?
H7A_4 C7_4 H7C_4 109.5 . . ?
H7B_4 C7_4 H7C_4 109.5 . . ?
C3_4 C8_4 H8A_4 109.5 . . ?
C3_4 C8_4 H8B_4 109.5 . . ?
H8A_4 C8_4 H8B_4 109.5 . . ?
C3_4 C8_4 H8C_4 109.5 . . ?
H8A_4 C8_4 H8C_4 109.5 . . ?
H8B_4 C8_4 H8C_4 109.5 . . ?
C5_4 C9_4 H9A_4 109.5 . . ?
C5_4 C9_4 H9B_4 109.5 . . ?
H9A_4 C9_4 H9B_4 109.5 . . ?
C5_4 C9_4 H9C_4 109.5 . . ?
H9A_4 C9_4 H9C_4 109.5 . . ?
H9B_4 C9_4 H9C_4 109.5 . . ?
C6_4 C10_4 H10A_4 109.5 . . ?
C6_4 C10_4 H10B_4 109.5 . . ?
H10A_4 C10_4 H10B_4 109.5 . . ?
C6_4 C10_4 H10C_4 109.5 . . ?
H10A_4 C10_4 H10C_4 109.5 . . ?
H10B_4 C10_4 H10C_4 109.5 . . ?
N2_5 N1_5 B1_5 119.72(18) . . ?
N2_5 N1_5 K4_9 75.71(11) . 4_655 ?
B1_5 N1_5 K4_9 146.12(14) . 4_655 ?
N2_5 N1_5 K4_9 141.22(13) . 2_665 ?
B1_5 N1_5 K4_9 97.36(14) . 2_665 ?
K4_9 N1_5 K4_9 79.36(5) 4_655 2_665 ?
N2_5 N1_5 K4_9 55.34(11) . . ?
B1_5 N1_5 K4_9 139.49(14) . . ?
K4_9 N1_5 K4_9 74.38(4) 4_655 . ?
K4_9 N1_5 K4_9 89.62(5) 2_665 . ?
N2_5 C1_5 C2_5 125.9(2) . . ?
N2_5 C1_5 K4_9 44.06(12) . . ?
C2_5 C1_5 K4_9 136.47(16) . . ?
N2_5 C1_5 H1_5 117.0 . . ?
C2_5 C1_5 H1_5 117.0 . . ?
K4_9 C1_5 H1_5 89.6 . . ?
N1_5 B1_5 C3_5 119.0(2) . . ?
N1_5 B1_5 C1_6 115.05(19) . . ?
C3_5 B1_5 C1_6 125.95(19) . . ?
N1_5 B1_5 K4_9 58.43(12) . 2_665 ?
C3_5 B1_5 K4_9 167.77(15) . 2_665 ?
C1_6 B1_5 K4_9 58.15(11) . 2_665 ?
C1_5 N2_5 N1_5 121.04(18) . . ?
C1_5 N2_5 K4_9 116.34(16) . . ?
N1_5 N2_5 K4_9 99.69(13) . . ?
C1_5 N2_5 K4_9 148.44(17) . 4_655 ?
N1_5 N2_5 K4_9 75.17(11) . 4_655 ?
K4_9 N2_5 K4_9 83.64(5) . 4_655 ?
C3_5 C2_5 C7_5 121.4(2) . . ?
C3_5 C2_5 C1_5 117.6(2) . . ?
C7_5 C2_5 C1_5 120.9(2) . . ?
C2_5 C3_5 C4_5 117.3(2) . . ?
C2_5 C3_5 B1_5 116.60(19) . . ?
C4_5 C3_5 B1_5 126.1(2) . . ?
C5_5 C4_5 C3_5 121.0(2) . . ?
C5_5 C4_5 H4_5 119.5 . . ?
C3_5 C4_5 H4_5 119.5 . . ?
C4_5 C5_5 C6_5 120.7(2) . . ?
C4_5 C5_5 H5_5 119.6 . . ?
C6_5 C5_5 H5_5 119.6 . . ?
C7_5 C6_5 C5_5 120.3(2) . . ?
C7_5 C6_5 H6_5 119.8 . . ?
C5_5 C6_5 H6_5 119.8 . . ?
C6_5 C7_5 C2_5 119.3(2) . . ?
C6_5 C7_5 H7_5 120.4 . . ?
C2_5 C7_5 H7_5 120.4 . . ?
C6_6 C1_6 C2_6 118.7(2) . . ?
C6_6 C1_6 B1_5 120.97(19) . . ?
C2_6 C1_6 B1_5 119.48(19) . . ?
C6_6 C1_6 K4_9 87.15(13) . 2_665 ?
C2_6 C1_6 K4_9 79.13(12) . 2_665 ?
B1_5 C1_6 K4_9 94.21(12) . 2_665 ?
C3_6 C2_6 C1_6 120.5(2) . . ?
C3_6 C2_6 C7_6 119.0(2) . . ?
C1_6 C2_6 C7_6 120.4(2) . . ?
C3_6 C2_6 K4_9 87.81(14) . 2_665 ?
C1_6 C2_6 K4_9 73.09(12) . 2_665 ?
C7_6 C2_6 K4_9 106.37(13) . 2_665 ?
C4_6 C3_6 C2_6 119.0(2) . . ?
C4_6 C3_6 C8_6 119.7(2) . . ?
C2_6 C3_6 C8_6 121.3(2) . . ?
C4_6 C3_6 K4_9 85.21(14) . 2_665 ?
C2_6 C3_6 K4_9 66.75(12) . 2_665 ?
C8_6 C3_6 K4_9 115.96(16) . 2_665 ?
C3_6 C4_6 C5_6 122.4(2) . . ?
C3_6 C4_6 K4_9 71.01(13) . 2_665 ?
C5_6 C4_6 K4_9 78.16(13) . 2_665 ?
C3_6 C4_6 H4_6 118.8 . . ?
C5_6 C4_6 H4_6 118.8 . . ?
K4_9 C4_6 H4_6 123.4 2_665 . ?
C4_6 C5_6 C6_6 118.7(2) . . ?
C4_6 C5_6 C10_6 120.1(2) . . ?
C6_6 C5_6 C10_6 121.1(2) . . ?
C4_6 C5_6 K4_9 78.48(13) . 2_665 ?
C6_6 C5_6 K4_9 67.83(12) . 2_665 ?
C10_6 C5_6 K4_9 123.39(16) . 2_665 ?
C5_6 C6_6 C1_6 120.7(2) . . ?
C5_6 C6_6 C9_6 118.5(2) . . ?
C1_6 C6_6 C9_6 120.76(19) . . ?
C5_6 C6_6 K4_9 87.96(13) . 2_665 ?
C1_6 C6_6 K4_9 66.53(11) . 2_665 ?
C9_6 C6_6 K4_9 114.33(13) . 2_665 ?
C2_6 C7_6 H7A_6 109.5 . . ?
C2_6 C7_6 H7B_6 109.5 . . ?
H7A_6 C7_6 H7B_6 109.5 . . ?
C2_6 C7_6 H7C_6 109.5 . . ?
H7A_6 C7_6 H7C_6 109.5 . . ?
H7B_6 C7_6 H7C_6 109.5 . . ?
C3_6 C8_6 H8A_6 109.5 . . ?
C3_6 C8_6 H8B_6 109.5 . . ?
H8A_6 C8_6 H8B_6 109.5 . . ?
C3_6 C8_6 H8C_6 109.5 . . ?
H8A_6 C8_6 H8C_6 109.5 . . ?
H8B_6 C8_6 H8C_6 109.5 . . ?
C6_6 C9_6 H9A_6 109.5 . . ?
C6_6 C9_6 H9B_6 109.5 . . ?
H9A_6 C9_6 H9B_6 109.5 . . ?
C6_6 C9_6 H9C_6 109.5 . . ?
H9A_6 C9_6 H9C_6 109.5 . . ?
H9B_6 C9_6 H9C_6 109.5 . . ?
C5_6 C10_6 H10A_6 109.5 . . ?
C5_6 C10_6 H10B_6 109.5 . . ?
H10A_6 C10_6 H10B_6 109.5 . . ?
C5_6 C10_6 H10C_6 109.5 . . ?
H10A_6 C10_6 H10C_6 109.5 . . ?
H10B_6 C10_6 H10C_6 109.5 . . ?
N2_7 N1_7 B1_7 119.33(17) . . ?
N2_7 N1_7 K3_9 78.26(11) . 3_566 ?
B1_7 N1_7 K3_9 140.93(14) . 3_566 ?
N2_7 N1_7 K3_9 143.06(13) . 2_665 ?
B1_7 N1_7 K3_9 97.13(13) . 2_665 ?
K3_9 N1_7 K3_9 76.55(4) 3_566 2_665 ?
N2_7 N1_7 K3_9 62.17(10) . . ?
B1_7 N1_7 K3_9 143.14(14) . . ?
K3_9 N1_7 K3_9 75.55(4) 3_566 . ?
K3_9 N1_7 K3_9 85.53(5) 2_665 . ?
N2_7 C1_7 C2_7 126.1(2) . . ?
N2_7 C1_7 H1_7 116.9 . . ?
C2_7 C1_7 H1_7 116.9 . . ?
N1_7 B1_7 C3_7 119.67(19) . . ?
N1_7 B1_7 C1_8 115.41(18) . . ?
C3_7 B1_7 C1_8 124.89(18) . . ?
N1_7 B1_7 K3_9 58.86(11) . 2_665 ?
C3_7 B1_7 K3_9 174.06(15) . 2_665 ?
C1_8 B1_7 K3_9 57.16(10) . 2_665 ?
C1_7 N2_7 N1_7 120.87(18) . . ?
C1_7 N2_7 K3_9 128.46(15) . . ?
N1_7 N2_7 K3_9 90.51(11) . . ?
C1_7 N2_7 K3_9 143.85(15) . 3_566 ?
N1_7 N2_7 K3_9 73.29(11) . 3_566 ?
K3_9 N2_7 K3_9 80.31(5) . 3_566 ?
C3_7 C2_7 C7_7 120.7(2) . . ?
C3_7 C2_7 C1_7 117.81(19) . . ?
C7_7 C2_7 C1_7 121.5(2) . . ?
C4_7 C3_7 C2_7 117.69(19) . . ?
C4_7 C3_7 B1_7 126.13(19) . . ?
C2_7 C3_7 B1_7 116.18(18) . . ?
C5_7 C4_7 C3_7 121.3(2) . . ?
C5_7 C4_7 H4_7 119.4 . . ?
C3_7 C4_7 H4_7 119.4 . . ?
C4_7 C5_7 C6_7 120.2(2) . . ?
C4_7 C5_7 H5_7 119.9 . . ?
C6_7 C5_7 H5_7 119.9 . . ?
C7_7 C6_7 C5_7 120.3(2) . . ?
C7_7 C6_7 H6_7 119.9 . . ?
C5_7 C6_7 H6_7 119.9 . . ?
C6_7 C7_7 C2_7 119.9(2) . . ?
C6_7 C7_7 H7_7 120.0 . . ?
C2_7 C7_7 H7_7 120.0 . . ?
C6_8 C1_8 C2_8 119.07(19) . . ?
C6_8 C1_8 B1_7 118.99(18) . . ?
C2_8 C1_8 B1_7 121.18(18) . . ?
C6_8 C1_8 K3_9 79.41(11) . 2_665 ?
C2_8 C1_8 K3_9 86.46(12) . 2_665 ?
B1_7 C1_8 K3_9 95.30(12) . 2_665 ?
C3_8 C2_8 C1_8 120.63(19) . . ?
C3_8 C2_8 C7_8 118.67(19) . . ?
C1_8 C2_8 C7_8 120.68(19) . . ?
C3_8 C2_8 K3_9 86.78(13) . 2_665 ?
C1_8 C2_8 K3_9 67.02(11) . 2_665 ?
C7_8 C2_8 K3_9 115.60(13) . 2_665 ?
C4_8 C3_8 C2_8 118.4(2) . . ?
C4_8 C3_8 C8_8 120.3(2) . . ?
C2_8 C3_8 C8_8 121.2(2) . . ?
C4_8 C3_8 K3_9 78.19(12) . 2_665 ?
C2_8 C3_8 K3_9 68.75(12) . 2_665 ?
C8_8 C3_8 K3_9 122.41(14) . 2_665 ?
C5_8 C4_8 C3_8 122.64(19) . . ?
C5_8 C4_8 K3_9 72.06(12) . 2_665 ?
C3_8 C4_8 K3_9 78.06(12) . 2_665 ?
C5_8 C4_8 H4_8 118.7 . . ?
C3_8 C4_8 H4_8 118.7 . . ?
K3_9 C4_8 H4_8 122.4 2_665 . ?
C4_8 C5_8 C6_8 118.50(19) . . ?
C4_8 C5_8 C9_8 119.59(19) . . ?
C6_8 C5_8 C9_8 121.9(2) . . ?
C4_8 C5_8 K3_9 83.79(12) . 2_665 ?
C6_8 C5_8 K3_9 67.39(11) . 2_665 ?
C9_8 C5_8 K3_9 117.70(14) . 2_665 ?
C5_8 C6_8 C1_8 120.57(19) . . ?
C5_8 C6_8 C10_8 120.01(19) . . ?
C1_8 C6_8 C10_8 119.42(18) . . ?
C5_8 C6_8 K3_9 86.96(12) . 2_665 ?
C1_8 C6_8 K3_9 72.99(11) . 2_665 ?
C10_8 C6_8 K3_9 109.40(12) . 2_665 ?
C2_8 C7_8 H7A_8 109.5 . . ?
C2_8 C7_8 H7B_8 109.5 . . ?
H7A_8 C7_8 H7B_8 109.5 . . ?
C2_8 C7_8 H7C_8 109.5 . . ?
H7A_8 C7_8 H7C_8 109.5 . . ?
H7B_8 C7_8 H7C_8 109.5 . . ?
C3_8 C8_8 H8A_8 109.5 . . ?
C3_8 C8_8 H8B_8 109.5 . . ?
H8A_8 C8_8 H8B_8 109.5 . . ?
C3_8 C8_8 H8C_8 109.5 . . ?
H8A_8 C8_8 H8C_8 109.5 . . ?
H8B_8 C8_8 H8C_8 109.5 . . ?
C5_8 C9_8 H9A_8 109.5 . . ?
C5_8 C9_8 H9B_8 109.5 . . ?
H9A_8 C9_8 H9B_8 109.5 . . ?
C5_8 C9_8 H9C_8 109.5 . . ?
H9A_8 C9_8 H9C_8 109.5 . . ?
H9B_8 C9_8 H9C_8 109.5 . . ?
C6_8 C10_8 H10A_8 109.5 . . ?
C6_8 C10_8 H10B_8 109.5 . . ?
H10A_8 C10_8 H10B_8 109.5 . . ?
C6_8 C10_8 H10C_8 109.5 . . ?
H10A_8 C10_8 H10C_8 109.5 . . ?
H10B_8 C10_8 H10C_8 109.5 . . ?
N2_3 K1_9 N2_1 121.60(6) . 2_565 ?
N2_3 K1_9 N1_1 92.94(6) . 2_565 ?
N2_1 K1_9 N1_1 28.66(5) 2_565 2_565 ?
N2_3 K1_9 C1_4 125.08(6) . 2_565 ?
N2_1 K1_9 C1_4 113.10(6) 2_565 2_565 ?
N1_1 K1_9 C1_4 141.66(6) 2_565 2_565 ?
N2_3 K1_9 N1_3 27.91(5) . . ?
N2_1 K1_9 N1_3 123.54(5) 2_565 . ?
N1_1 K1_9 N1_3 98.92(5) 2_565 . ?
C1_4 K1_9 N1_3 112.61(5) 2_565 . ?
N2_3 K1_9 C6_4 146.02(6) . 2_565 ?
N2_1 K1_9 C6_4 90.74(6) 2_565 2_565 ?
N1_1 K1_9 C6_4 118.69(6) 2_565 2_565 ?
C1_4 K1_9 C6_4 27.33(6) 2_565 2_565 ?
N1_3 K1_9 C6_4 139.88(5) . 2_565 ?
N2_3 K1_9 N1_3 117.43(6) . 2_565 ?
N2_1 K1_9 N1_3 94.12(5) 2_565 2_565 ?
N1_1 K1_9 N1_3 110.62(5) 2_565 2_565 ?
C1_4 K1_9 N1_3 50.86(5) 2_565 2_565 ?
N1_3 K1_9 N1_3 90.00(5) . 2_565 ?
C6_4 K1_9 N1_3 65.10(6) 2_565 2_565 ?
N2_3 K1_9 C2_4 101.97(6) . 2_565 ?
N2_1 K1_9 C2_4 136.01(5) 2_565 2_565 ?
N1_1 K1_9 C2_4 163.58(5) 2_565 2_565 ?
C1_4 K1_9 C2_4 25.60(5) 2_565 2_565 ?
N1_3 K1_9 C2_4 97.48(5) . 2_565 ?
C6_4 K1_9 C2_4 45.31(5) 2_565 2_565 ?
N1_3 K1_9 C2_4 68.53(5) 2_565 2_565 ?
N2_3 K1_9 C5_4 132.28(6) . 2_565 ?
N2_1 K1_9 C5_4 91.61(6) 2_565 2_565 ?
N1_1 K1_9 C5_4 113.92(5) 2_565 2_565 ?
C1_4 K1_9 C5_4 45.45(6) 2_565 2_565 ?
N1_3 K1_9 C5_4 144.74(5) . 2_565 ?
C6_4 K1_9 C5_4 25.15(6) 2_565 2_565 ?
N1_3 K1_9 C5_4 90.12(5) 2_565 2_565 ?
C2_4 K1_9 C5_4 50.39(5) 2_565 2_565 ?
N2_3 K1_9 B1_3 121.76(6) . 2_565 ?
N2_1 K1_9 B1_3 106.86(6) 2_565 2_565 ?
N1_1 K1_9 B1_3 129.94(5) 2_565 2_565 ?
C1_4 K1_9 B1_3 27.45(6) 2_565 2_565 ?
N1_3 K1_9 B1_3 98.81(5) . 2_565 ?
C6_4 K1_9 B1_3 46.84(6) 2_565 2_565 ?
N1_3 K1_9 B1_3 23.72(5) 2_565 2_565 ?
C2_4 K1_9 B1_3 45.74(5) 2_565 2_565 ?
C5_4 K1_9 B1_3 70.25(6) 2_565 2_565 ?
N2_3 K1_9 C3_4 96.30(6) . 2_565 ?
N2_1 K1_9 C3_4 132.81(6) 2_565 2_565 ?
N1_1 K1_9 C3_4 148.58(5) 2_565 2_565 ?
C1_4 K1_9 C3_4 43.36(5) 2_565 2_565 ?
N1_3 K1_9 C3_4 103.24(5) . 2_565 ?
C6_4 K1_9 C3_4 50.28(5) 2_565 2_565 ?
N1_3 K1_9 C3_4 91.50(5) 2_565 2_565 ?
C2_4 K1_9 C3_4 23.53(5) 2_565 2_565 ?
C5_4 K1_9 C3_4 41.50(5) 2_565 2_565 ?
B1_3 K1_9 C3_4 68.09(5) 2_565 2_565 ?
N2_3 K1_9 C4_4 109.45(6) . 2_565 ?
N2_1 K1_9 C4_4 110.91(6) 2_565 2_565 ?
N1_1 K1_9 C4_4 126.77(5) 2_565 2_565 ?
C1_4 K1_9 C4_4 50.16(5) 2_565 2_565 ?
N1_3 K1_9 C4_4 123.45(5) . 2_565 ?
C6_4 K1_9 C4_4 42.36(6) 2_565 2_565 ?
N1_3 K1_9 C4_4 100.84(5) 2_565 2_565 ?
C2_4 K1_9 C4_4 41.24(5) 2_565 2_565 ?
C5_4 K1_9 C4_4 23.11(6) 2_565 2_565 ?
B1_3 K1_9 C4_4 77.61(5) 2_565 2_565 ?
C3_4 K1_9 C4_4 22.75(5) 2_565 2_565 ?
N1_3 K2_9 N2_1 100.20(6) . . ?
N1_3 K2_9 N2_3 28.99(5) . . ?
N2_1 K2_9 N2_3 127.99(6) . . ?
N1_3 K2_9 N1_1 102.07(5) . 2_565 ?
N2_1 K2_9 N1_1 98.85(5) . 2_565 ?
N2_3 K2_9 N1_1 88.36(5) . 2_565 ?
N1_3 K2_9 C1_2 135.91(6) . 2_565 ?
N2_1 K2_9 C1_2 117.30(6) . 2_565 ?
N2_3 K2_9 C1_2 107.71(6) . 2_565 ?
N1_1 K2_9 C1_2 52.34(5) 2_565 2_565 ?
N1_3 K2_9 C2_2 115.11(6) . 2_565 ?
N2_1 K2_9 C2_2 143.67(6) . 2_565 ?
N2_3 K2_9 C2_2 86.27(6) . 2_565 ?
N1_1 K2_9 C2_2 66.73(6) 2_565 2_565 ?
C1_2 K2_9 C2_2 27.46(6) 2_565 2_565 ?
N1_3 K2_9 C6_2 161.41(6) . 2_565 ?
N2_1 K2_9 C6_2 97.70(6) . 2_565 ?
N2_3 K2_9 C6_2 132.42(6) . 2_565 ?
N1_1 K2_9 C6_2 70.05(5) 2_565 2_565 ?
C1_2 K2_9 C6_2 26.53(6) 2_565 2_565 ?
C2_2 K2_9 C6_2 46.47(6) 2_565 2_565 ?
N1_3 K2_9 C3_2 113.75(6) . 2_565 ?
N2_1 K2_9 C3_2 141.43(6) . 2_565 ?
N2_3 K2_9 C3_2 89.06(6) . 2_565 ?
N1_1 K2_9 C3_2 91.67(5) 2_565 2_565 ?
C1_2 K2_9 C3_2 45.61(6) 2_565 2_565 ?
C2_2 K2_9 C3_2 25.04(6) 2_565 2_565 ?
C6_2 K2_9 C3_2 51.53(5) 2_565 2_565 ?
N1_3 K2_9 B1_1 121.78(6) . 2_565 ?
N2_1 K2_9 B1_1 106.77(6) . 2_565 ?
N2_3 K2_9 B1_1 100.59(6) . 2_565 ?
N1_1 K2_9 B1_1 24.44(5) 2_565 2_565 ?
C1_2 K2_9 B1_1 28.16(6) 2_565 2_565 ?
C2_2 K2_9 B1_1 47.52(6) 2_565 2_565 ?
C6_2 K2_9 B1_1 46.85(6) 2_565 2_565 ?
C3_2 K2_9 B1_1 70.96(6) 2_565 2_565 ?
N1_3 K2_9 C5_2 152.30(6) . 2_565 ?
N2_1 K2_9 C5_2 99.63(6) . 2_565 ?
N2_3 K2_9 C5_2 131.43(6) . 2_565 ?
N1_1 K2_9 C5_2 93.75(5) 2_565 2_565 ?
C1_2 K2_9 C5_2 44.46(6) 2_565 2_565 ?
C2_2 K2_9 C5_2 51.33(6) 2_565 2_565 ?
C6_2 K2_9 C5_2 24.27(5) 2_565 2_565 ?
C3_2 K2_9 C5_2 42.40(6) 2_565 2_565 ?
B1_1 K2_9 C5_2 69.77(6) 2_565 2_565 ?
N1_3 K2_9 C1_1 114.05(6) . . ?
N2_1 K2_9 C1_1 20.53(5) . . ?
N2_3 K2_9 C1_1 143.03(6) . . ?
N1_1 K2_9 C1_1 108.96(5) 2_565 . ?
C1_2 K2_9 C1_1 108.68(6) 2_565 . ?
C2_2 K2_9 C1_1 130.36(6) 2_565 . ?
C6_2 K2_9 C1_1 84.55(6) 2_565 . ?
C3_2 K2_9 C1_1 121.58(6) 2_565 . ?
B1_1 K2_9 C1_1 108.39(6) 2_565 . ?
C5_2 K2_9 C1_1 81.15(6) 2_565 . ?
N1_3 K2_9 C4_2 129.25(6) . 2_565 ?
N2_1 K2_9 C4_2 118.37(6) . 2_565 ?
N2_3 K2_9 C4_2 109.66(6) . 2_565 ?
N1_1 K2_9 C4_2 103.02(5) 2_565 2_565 ?
C1_2 K2_9 C4_2 50.83(6) 2_565 2_565 ?
C2_2 K2_9 C4_2 42.78(6) 2_565 2_565 ?
C6_2 K2_9 C4_2 42.30(5) 2_565 2_565 ?
C3_2 K2_9 C4_2 23.50(6) 2_565 2_565 ?
B1_1 K2_9 C4_2 78.98(6) 2_565 2_565 ?
C5_2 K2_9 C4_2 23.28(5) 2_565 2_565 ?
C1_1 K2_9 C4_2 98.20(6) . 2_565 ?
N2_7 K3_9 N1_7 98.24(5) . 4_656 ?
N2_7 K3_9 N2_7 126.67(4) . 4_656 ?
N1_7 K3_9 N2_7 28.45(5) 4_656 4_656 ?
N2_7 K3_9 C1_8 128.20(6) . 2_665 ?
N1_7 K3_9 C1_8 132.73(6) 4_656 2_665 ?
N2_7 K3_9 C1_8 104.72(6) 4_656 2_665 ?
N2_7 K3_9 N1_7 115.65(5) . 2_665 ?
N1_7 K3_9 N1_7 104.71(5) 4_656 2_665 ?
N2_7 K3_9 N1_7 90.55(5) 4_656 2_665 ?
C1_8 K3_9 N1_7 51.37(5) 2_665 2_665 ?
N2_7 K3_9 C6_8 150.38(6) . 2_665 ?
N1_7 K3_9 C6_8 110.12(5) 4_656 2_665 ?
N2_7 K3_9 C6_8 81.87(5) 4_656 2_665 ?
C1_8 K3_9 C6_8 27.59(6) 2_665 2_665 ?
N1_7 K3_9 C6_8 65.92(5) 2_665 2_665 ?
N2_7 K3_9 N1_7 27.32(5) . . ?
N1_7 K3_9 N1_7 103.14(5) 4_656 . ?
N2_7 K3_9 N1_7 128.17(5) 4_656 . ?
C1_8 K3_9 N1_7 114.41(5) 2_665 . ?
N1_7 K3_9 N1_7 88.57(5) 2_665 . ?
C6_8 K3_9 N1_7 142.00(5) 2_665 . ?
N2_7 K3_9 C2_8 104.72(6) . 2_665 ?
N1_7 K3_9 C2_8 156.61(5) 4_656 2_665 ?
N2_7 K3_9 C2_8 128.34(5) 4_656 2_665 ?
C1_8 K3_9 C2_8 26.52(5) 2_665 2_665 ?
N1_7 K3_9 C2_8 69.25(5) 2_665 2_665 ?
C6_8 K3_9 C2_8 46.51(5) 2_665 2_665 ?
N1_7 K3_9 C2_8 99.34(5) . 2_665 ?
N2_7 K3_9 C5_8 136.71(6) . 2_665 ?
N1_7 K3_9 C5_8 107.00(5) 4_656 2_665 ?
N2_7 K3_9 C5_8 83.03(5) 4_656 2_665 ?
C1_8 K3_9 C5_8 46.46(5) 2_665 2_665 ?
N1_7 K3_9 C5_8 91.48(5) 2_665 2_665 ?
C6_8 K3_9 C5_8 25.65(5) 2_665 2_665 ?
N1_7 K3_9 C5_8 148.79(5) . 2_665 ?
C2_8 K3_9 C5_8 52.15(5) 2_665 2_665 ?
N2_7 K3_9 C3_8 99.23(6) . 2_665 ?
N1_7 K3_9 C3_8 146.35(5) 4_656 2_665 ?
N2_7 K3_9 C3_8 126.19(5) 4_656 2_665 ?
C1_8 K3_9 C3_8 44.96(5) 2_665 2_665 ?
N1_7 K3_9 C3_8 93.23(5) 2_665 2_665 ?
C6_8 K3_9 C3_8 51.95(5) 2_665 2_665 ?
N1_7 K3_9 C3_8 105.59(5) . 2_665 ?
C2_8 K3_9 C3_8 24.47(5) 2_665 2_665 ?
C5_8 K3_9 C3_8 43.24(5) 2_665 2_665 ?
N2_7 K3_9 C4_8 112.91(6) . 2_665 ?
N1_7 K3_9 C4_8 122.71(5) 4_656 2_665 ?
N2_7 K3_9 C4_8 103.92(6) 4_656 2_665 ?
C1_8 K3_9 C4_8 51.86(5) 2_665 2_665 ?
N1_7 K3_9 C4_8 103.09(5) 2_665 2_665 ?
C6_8 K3_9 C4_8 43.74(5) 2_665 2_665 ?
N1_7 K3_9 C4_8 126.66(5) . 2_665 ?
C2_8 K3_9 C4_8 42.91(5) 2_665 2_665 ?
C5_8 K3_9 C4_8 24.15(5) 2_665 2_665 ?
C3_8 K3_9 C4_8 23.76(5) 2_665 2_665 ?
N2_7 K3_9 B1_7 123.04(6) . 2_665 ?
N1_7 K3_9 B1_7 121.95(6) 4_656 2_665 ?
N2_7 K3_9 B1_7 100.06(5) 4_656 2_665 ?
C1_8 K3_9 B1_7 27.54(5) 2_665 2_665 ?
N1_7 K3_9 B1_7 24.01(5) 2_665 2_665 ?
C6_8 K3_9 B1_7 46.89(5) 2_665 2_665 ?
N1_7 K3_9 B1_7 99.60(5) . 2_665 ?
C2_8 K3_9 B1_7 46.60(5) 2_665 2_665 ?
C5_8 K3_9 B1_7 71.03(5) 2_665 2_665 ?
C3_8 K3_9 B1_7 69.78(5) 2_665 2_665 ?
C4_8 K3_9 B1_7 79.40(5) 2_665 2_665 ?
N2_5 K4_9 N1_5 97.22(6) . 3_565 ?
N2_5 K4_9 N2_5 125.96(5) . 3_565 ?
N1_5 K4_9 N2_5 29.12(5) 3_565 3_565 ?
N2_5 K4_9 C1_6 119.96(6) . 2_665 ?
N1_5 K4_9 C1_6 140.02(6) 3_565 2_665 ?
N2_5 K4_9 C1_6 111.34(6) 3_565 2_665 ?
N2_5 K4_9 N1_5 106.88(6) . 2_665 ?
N1_5 K4_9 N1_5 106.73(5) 3_565 2_665 ?
N2_5 K4_9 N1_5 91.61(6) 3_565 2_665 ?
C1_6 K4_9 N1_5 51.38(6) 2_665 2_665 ?
N2_5 K4_9 C2_6 145.28(6) . 2_665 ?
N1_5 K4_9 C2_6 117.50(6) 3_565 2_665 ?
N2_5 K4_9 C2_6 88.68(6) 3_565 2_665 ?
C1_6 K4_9 C2_6 27.78(6) 2_665 2_665 ?
N1_5 K4_9 C2_6 65.25(6) 2_665 2_665 ?
N2_5 K4_9 C6_6 98.92(6) . 2_665 ?
N1_5 K4_9 C6_6 163.78(6) 3_565 2_665 ?
N2_5 K4_9 C6_6 135.00(6) 3_565 2_665 ?
C1_6 K4_9 C6_6 26.32(6) 2_665 2_665 ?
N1_5 K4_9 C6_6 69.92(5) 2_665 2_665 ?
C2_6 K4_9 C6_6 46.37(6) 2_665 2_665 ?
N2_5 K4_9 N1_5 24.97(5) . . ?
N1_5 K4_9 N1_5 99.24(5) 3_565 . ?
N2_5 K4_9 N1_5 122.68(6) 3_565 . ?
C1_6 K4_9 N1_5 108.51(5) 2_665 . ?
N1_5 K4_9 N1_5 82.57(6) 2_665 . ?
C2_6 K4_9 N1_5 136.17(5) 2_665 . ?
C6_6 K4_9 N1_5 96.06(5) 2_665 . ?
N2_5 K4_9 C3_6 138.64(6) . 2_665 ?
N1_5 K4_9 C3_6 113.50(6) 3_565 2_665 ?
N2_5 K4_9 C3_6 89.50(6) 3_565 2_665 ?
C1_6 K4_9 C3_6 46.33(6) 2_665 2_665 ?
N1_5 K4_9 C3_6 90.63(6) 2_665 2_665 ?
C2_6 K4_9 C3_6 25.43(6) 2_665 2_665 ?
C6_6 K4_9 C3_6 51.75(6) 2_665 2_665 ?
N1_5 K4_9 C3_6 147.11(5) . 2_665 ?
N2_5 K4_9 B1_5 112.08(6) . 2_665 ?
N1_5 K4_9 B1_5 127.15(6) 3_565 2_665 ?
N2_5 K4_9 B1_5 105.13(6) 3_565 2_665 ?
C1_6 K4_9 B1_5 27.64(6) 2_665 2_665 ?
N1_5 K4_9 B1_5 24.21(5) 2_665 2_665 ?
C2_6 K4_9 B1_5 47.30(6) 2_665 2_665 ?
C6_6 K4_9 B1_5 46.49(6) 2_665 2_665 ?
N1_5 K4_9 B1_5 92.04(5) . 2_665 ?
C3_6 K4_9 B1_5 71.12(6) 2_665 2_665 ?
N2_5 K4_9 C5_6 98.02(6) . 2_665 ?
N1_5 K4_9 C5_6 149.88(6) 3_565 2_665 ?
N2_5 K4_9 C5_6 131.81(6) 3_565 2_665 ?
C1_6 K4_9 C5_6 44.48(6) 2_665 2_665 ?
N1_5 K4_9 C5_6 93.42(5) 2_665 2_665 ?
C2_6 K4_9 C5_6 51.37(6) 2_665 2_665 ?
C6_6 K4_9 C5_6 24.21(5) 2_665 2_665 ?
N1_5 K4_9 C5_6 105.49(5) . 2_665 ?
C3_6 K4_9 C5_6 42.59(6) 2_665 2_665 ?
B1_5 K4_9 C5_6 69.40(6) 2_665 2_665 ?
N2_5 K4_9 C4_6 114.91(6) . 2_665 ?
N1_5 K4_9 C4_6 127.27(6) 3_565 2_665 ?
N2_5 K4_9 C4_6 109.42(6) 3_565 2_665 ?
C1_6 K4_9 C4_6 51.43(6) 2_665 2_665 ?
N1_5 K4_9 C4_6 102.51(6) 2_665 2_665 ?
C2_6 K4_9 C4_6 43.24(6) 2_665 2_665 ?
C6_6 K4_9 C4_6 42.47(5) 2_665 2_665 ?
N1_5 K4_9 C4_6 127.58(5) . 2_665 ?
C3_6 K4_9 C4_6 23.78(6) 2_665 2_665 ?
B1_5 K4_9 C4_6 79.07(6) 2_665 2_665 ?
C5_6 K4_9 C4_6 23.36(5) 2_665 2_665 ?

loop_
_geom_bond_atom_site_label_1
_geom_bond_atom_site_label_2
_geom_bond_distance
_geom_bond_site_symmetry_2
_geom_bond_publ_flag
N1_1 N2_1 1.382(3) . ?
N1_1 B1_1 1.415(3) . ?
N1_1 K1_9 2.8009(18) 2_565 ?
N1_1 K2_9 2.8921(18) 2_565 ?
C1_1 N2_1 1.305(3) . ?
C1_1 C2_1 1.433(3) . ?
C1_1 K2_9 3.464(2) . ?
C1_1 H1_1 0.9500 . ?
B1_1 C3_1 1.536(3) . ?
B1_1 C1_2 1.601(3) . ?
B1_1 K2_9 3.389(2) 2_565 ?
N2_1 K2_9 2.767(2) . ?
N2_1 K1_9 2.7827(19) 2_565 ?
C2_1 C3_1 1.405(3) . ?
C2_1 C7_1 1.415(3) . ?
C3_1 C4_1 1.413(3) . ?
C4_1 C5_1 1.376(3) . ?
C4_1 H4_1 0.9500 . ?
C5_1 C6_1 1.398(3) . ?
C5_1 H5_1 0.9500 . ?
C6_1 C7_1 1.375(3) . ?
C6_1 H6_1 0.9500 . ?
C7_1 H7_1 0.9500 . ?
C1_2 C6_2 1.407(3) . ?
C1_2 C2_2 1.415(3) . ?
C1_2 K2_9 2.902(2) 2_565 ?
C2_2 C3_2 1.406(3) . ?
C2_2 C7_2 1.507(3) . ?
C2_2 K2_9 3.033(2) 2_565 ?
C3_2 C4_2 1.391(4) . ?
C3_2 C8_2 1.516(3) . ?
C3_2 K2_9 3.322(2) 2_565 ?
C4_2 C5_2 1.392(3) . ?
C4_2 K2_9 3.471(2) 2_565 ?
C4_2 H4_2 0.9500 . ?
C5_2 C6_2 1.408(3) . ?
C5_2 C9_2 1.504(3) . ?
C5_2 K2_9 3.425(2) 2_565 ?
C6_2 C10_2 1.512(3) . ?
C6_2 K2_9 3.145(2) 2_565 ?
C7_2 H7A_2 0.9800 . ?
C7_2 H7B_2 0.9800 . ?
C7_2 H7C_2 0.9800 . ?
C8_2 H8A_2 0.9800 . ?
C8_2 H8B_2 0.9800 . ?
C8_2 H8C_2 0.9800 . ?
C9_2 H9A_2 0.9800 . ?
C9_2 H9B_2 0.9800 . ?
C9_2 H9C_2 0.9800 . ?
C10_2 H10A_2 0.9800 . ?
C10_2 H10B_2 0.9800 . ?
C10_2 H10C_2 0.9800 . ?
N1_3 N2_3 1.394(3) . ?
N1_3 B1_3 1.412(3) . ?
N1_3 K2_9 2.7543(18) . ?
N1_3 K1_9 2.9753(19) . ?
N1_3 K1_9 2.9999(18) 2_565 ?
C1_3 N2_3 1.305(3) . ?
C1_3 C2_3 1.429(3) . ?
C1_3 H1_3 0.9500 . ?
B1_3 C3_3 1.542(3) . ?
B1_3 C1_4 1.609(3) . ?
B1_3 K1_9 3.480(2) 2_565 ?
N2_3 K1_9 2.679(2) . ?
N2_3 K2_9 2.809(2) . ?
C2_3 C7_3 1.412(3) . ?
C2_3 C3_3 1.412(3) . ?
C3_3 C4_3 1.403(3) . ?
C4_3 C5_3 1.377(3) . ?
C4_3 H4_3 0.9500 . ?
C5_3 C6_3 1.403(4) . ?
C5_3 H5_3 0.9500 . ?
C6_3 C7_3 1.372(3) . ?
C6_3 H6_3 0.9500 . ?
C7_3 H7_3 0.9500 . ?
C1_4 C6_4 1.408(3) . ?
C1_4 C2_4 1.413(3) . ?
C1_4 K1_9 2.9586(19) 2_565 ?
C2_4 C3_4 1.406(3) . ?
C2_4 C7_4 1.507(3) . ?
C2_4 K1_9 3.270(2) 2_565 ?
C3_4 C4_4 1.391(3) . ?
C3_4 C8_4 1.507(3) . ?
C3_4 K1_9 3.521(2) 2_565 ?
C4_4 C5_4 1.387(3) . ?
C4_4 K1_9 3.529(2) 2_565 ?
C4_4 H4_4 0.9500 . ?
C5_4 C6_4 1.413(3) . ?
C5_4 C9_4 1.510(3) . ?
C5_4 K1_9 3.325(2) 2_565 ?
C6_4 C10_4 1.513(3) . ?
C6_4 K1_9 2.998(2) 2_565 ?
C7_4 H7A_4 0.9800 . ?
C7_4 H7B_4 0.9800 . ?
C7_4 H7C_4 0.9800 . ?
C8_4 H8A_4 0.9800 . ?
C8_4 H8B_4 0.9800 . ?
C8_4 H8C_4 0.9800 . ?
C9_4 H9A_4 0.9800 . ?
C9_4 H9B_4 0.9800 . ?
C9_4 H9C_4 0.9800 . ?
C10_4 H10A_4 0.9800 . ?
C10_4 H10B_4 0.9800 . ?
C10_4 H10C_4 0.9800 . ?
N1_5 N2_5 1.387(3) . ?
N1_5 B1_5 1.418(3) . ?
N1_5 K4_9 2.7543(18) 4_655 ?
N1_5 K4_9 2.9460(19) 2_665 ?
N1_5 K4_9 3.2381(19) . ?
C1_5 N2_5 1.303(3) . ?
C1_5 C2_5 1.433(3) . ?
C1_5 K4_9 3.482(2) . ?
C1_5 H1_5 0.9500 . ?
B1_5 C3_5 1.542(3) . ?
B1_5 C1_6 1.595(3) . ?
B1_5 K4_9 3.429(3) 2_665 ?
N2_5 K4_9 2.702(2) . ?
N2_5 K4_9 2.7610(19) 4_655 ?
C2_5 C3_5 1.407(3) . ?
C2_5 C7_5 1.414(3) . ?
C3_5 C4_5 1.411(3) . ?
C4_5 C5_5 1.377(3) . ?
C4_5 H4_5 0.9500 . ?
C5_5 C6_5 1.396(4) . ?
C5_5 H5_5 0.9500 . ?
C6_5 C7_5 1.368(3) . ?
C6_5 H6_5 0.9500 . ?
C7_5 H7_5 0.9500 . ?
C1_6 C6_6 1.412(3) . ?
C1_6 C2_6 1.423(3) . ?
C1_6 K4_9 2.921(2) 2_665 ?
C2_6 C3_6 1.401(3) . ?
C2_6 C7_6 1.508(3) . ?
C2_6 K4_9 2.998(2) 2_665 ?
C3_6 C4_6 1.390(3) . ?
C3_6 C8_6 1.513(3) . ?
C3_6 K4_9 3.261(2) 2_665 ?
C4_6 C5_6 1.390(3) . ?
C4_6 K4_9 3.436(2) 2_665 ?
C4_6 H4_6 0.9500 . ?
C5_6 C6_6 1.409(3) . ?
C5_6 C10_6 1.512(3) . ?
C5_6 K4_9 3.432(2) 2_665 ?
C6_6 C9_6 1.510(3) . ?
C6_6 K4_9 3.180(2) 2_665 ?
C7_6 H7A_6 0.9800 . ?
C7_6 H7B_6 0.9800 . ?
C7_6 H7C_6 0.9800 . ?
C8_6 H8A_6 0.9800 . ?
C8_6 H8B_6 0.9800 . ?
C8_6 H8C_6 0.9800 . ?
C9_6 H9A_6 0.9800 . ?
C9_6 H9B_6 0.9800 . ?
C9_6 H9C_6 0.9800 . ?
C10_6 H10A_6 0.9800 . ?
C10_6 H10B_6 0.9800 . ?
C10_6 H10C_6 0.9800 . ?
N1_7 N2_7 1.394(2) . ?
N1_7 B1_7 1.415(3) . ?
N1_7 K3_9 2.8027(18) 3_566 ?
N1_7 K3_9 2.9761(18) 2_665 ?
N1_7 K3_9 3.0373(18) . ?
C1_7 N2_7 1.306(3) . ?
C1_7 C2_7 1.431(3) . ?
C1_7 H1_7 0.9500 . ?
B1_7 C3_7 1.544(3) . ?
B1_7 C1_8 1.602(3) . ?
B1_7 K3_9 3.450(2) 2_665 ?
N2_7 K3_9 2.6861(19) . ?
N2_7 K3_9 2.8650(19) 3_566 ?
C2_7 C3_7 1.408(3) . ?
C2_7 C7_7 1.411(3) . ?
C3_7 C4_7 1.407(3) . ?
C4_7 C5_7 1.381(3) . ?
C4_7 H4_7 0.9500 . ?
C5_7 C6_7 1.397(4) . ?
C5_7 H5_7 0.9500 . ?
C6_7 C7_7 1.372(3) . ?
C6_7 H6_7 0.9500 . ?
C7_7 H7_7 0.9500 . ?
C1_8 C6_8 1.410(3) . ?
C1_8 C2_8 1.412(3) . ?
C1_8 K3_9 2.9115(19) 2_665 ?
C2_8 C3_8 1.402(3) . ?
C2_8 C7_8 1.505(3) . ?
C2_8 K3_9 3.156(2) 2_665 ?
C3_8 C4_8 1.392(3) . ?
C3_8 C8_8 1.509(3) . ?
C3_8 K3_9 3.381(2) 2_665 ?
C4_8 C5_8 1.392(3) . ?
C4_8 K3_9 3.383(2) 2_665 ?
C4_8 H4_8 0.9500 . ?
C5_8 C6_8 1.403(3) . ?
C5_8 C9_8 1.506(3) . ?
C5_8 K3_9 3.237(2) 2_665 ?
C6_8 C10_8 1.515(3) . ?
C6_8 K3_9 2.993(2) 2_665 ?
C7_8 H7A_8 0.9800 . ?
C7_8 H7B_8 0.9800 . ?
C7_8 H7C_8 0.9800 . ?
C8_8 H8A_8 0.9800 . ?
C8_8 H8B_8 0.9800 . ?
C8_8 H8C_8 0.9800 . ?
C9_8 H9A_8 0.9800 . ?
C9_8 H9B_8 0.9800 . ?
C9_8 H9C_8 0.9800 . ?
C10_8 H10A_8 0.9800 . ?
C10_8 H10B_8 0.9800 . ?
C10_8 H10C_8 0.9800 . ?

loop_
_geom_torsion_atom_site_label_1
_geom_torsion_atom_site_label_2
_geom_torsion_atom_site_label_3
_geom_torsion_atom_site_label_4
_geom_torsion
_geom_torsion_site_symmetry_1
_geom_torsion_site_symmetry_2
_geom_torsion_site_symmetry_3
_geom_torsion_site_symmetry_4
_geom_torsion_publ_flag
N2_1 N1_1 B1_1 C3_1 2.1(3) . . . . ?
K1_9 N1_1 B1_1 C3_1 -108.4(3) 2_565 . . . ?
K2_9 N1_1 B1_1 C3_1 168.37(16) 2_565 . . . ?
N2_1 N1_1 B1_1 C1_2 -176.58(18) . . . . ?
K1_9 N1_1 B1_1 C1_2 72.9(3) 2_565 . . . ?
K2_9 N1_1 B1_1 C1_2 -10.36(19) 2_565 . . . ?
N2_1 N1_1 B1_1 K2_9 -166.2(2) . . . 2_565 ?
K1_9 N1_1 B1_1 K2_9 83.2(3) 2_565 . . 2_565 ?
C2_1 C1_1 N2_1 N1_1 -2.2(4) . . . . ?
K2_9 C1_1 N2_1 N1_1 131.8(2) . . . . ?
C2_1 C1_1 N2_1 K2_9 -134.0(2) . . . . ?
C2_1 C1_1 N2_1 K1_9 114.1(3) . . . 2_565 ?
K2_9 C1_1 N2_1 K1_9 -111.9(3) . . . 2_565 ?
B1_1 N1_1 N2_1 C1_1 1.0(3) . . . . ?
K1_9 N1_1 N2_1 C1_1 150.8(2) 2_565 . . . ?
K2_9 N1_1 N2_1 C1_1 -157.16(18) 2_565 . . . ?
B1_1 N1_1 N2_1 K2_9 133.34(16) . . . . ?
K1_9 N1_1 N2_1 K2_9 -76.86(8) 2_565 . . . ?
K2_9 N1_1 N2_1 K2_9 -24.9(2) 2_565 . . . ?
B1_1 N1_1 N2_1 K1_9 -149.80(18) . . . 2_565 ?
K2_9 N1_1 N2_1 K1_9 52.00(18) 2_565 . . 2_565 ?
N2_1 C1_1 C2_1 C3_1 -0.1(4) . . . . ?
K2_9 C1_1 C2_1 C3_1 -66.4(3) . . . . ?
N2_1 C1_1 C2_1 C7_1 -178.1(2) . . . . ?
K2_9 C1_1 C2_1 C7_1 115.6(3) . . . . ?
C7_1 C2_1 C3_1 C4_1 0.4(3) . . . . ?
C1_1 C2_1 C3_1 C4_1 -177.6(2) . . . . ?
C7_1 C2_1 C3_1 B1_1 -178.8(2) . . . . ?
C1_1 C2_1 C3_1 B1_1 3.1(3) . . . . ?
N1_1 B1_1 C3_1 C2_1 -4.2(3) . . . . ?
C1_2 B1_1 C3_1 C2_1 174.4(2) . . . . ?
K2_9 B1_1 C3_1 C2_1 68.4(9) 2_565 . . . ?
N1_1 B1_1 C3_1 C4_1 176.6(2) . . . . ?
C1_2 B1_1 C3_1 C4_1 -4.8(3) . . . . ?
K2_9 B1_1 C3_1 C4_1 -110.8(8) 2_565 . . . ?
C2_1 C3_1 C4_1 C5_1 0.2(3) . . . . ?
B1_1 C3_1 C4_1 C5_1 179.4(2) . . . . ?
C3_1 C4_1 C5_1 C6_1 -0.8(4) . . . . ?
C4_1 C5_1 C6_1 C7_1 0.8(4) . . . . ?
C5_1 C6_1 C7_1 C2_1 -0.2(4) . . . . ?
C3_1 C2_1 C7_1 C6_1 -0.4(3) . . . . ?
C1_1 C2_1 C7_1 C6_1 177.5(2) . . . . ?
N1_1 B1_1 C1_2 C6_2 97.8(2) . . . . ?
C3_1 B1_1 C1_2 C6_2 -80.8(3) . . . . ?
K2_9 B1_1 C1_2 C6_2 87.60(18) 2_565 . . . ?
N1_1 B1_1 C1_2 C2_2 -71.6(3) . . . . ?
C3_1 B1_1 C1_2 C2_2 109.7(2) . . . . ?
K2_9 B1_1 C1_2 C2_2 -81.89(17) 2_565 . . . ?
N1_1 B1_1 C1_2 K2_9 10.24(19) . . . 2_565 ?
C3_1 B1_1 C1_2 K2_9 -168.42(18) . . . 2_565 ?
C6_2 C1_2 C2_2 C3_2 -3.5(3) . . . . ?
B1_1 C1_2 C2_2 C3_2 166.05(19) . . . . ?
K2_9 C1_2 C2_2 C3_2 77.39(18) 2_565 . . . ?
C6_2 C1_2 C2_2 C7_2 178.90(18) . . . . ?
B1_1 C1_2 C2_2 C7_2 -11.6(3) . . . . ?
K2_9 C1_2 C2_2 C7_2 -100.25(17) 2_565 . . . ?
C6_2 C1_2 C2_2 K2_9 -80.85(17) . . . 2_565 ?
B1_1 C1_2 C2_2 K2_9 88.66(17) . . . 2_565 ?
C1_2 C2_2 C3_2 C4_2 0.9(3) . . . . ?
C7_2 C2_2 C3_2 C4_2 178.5(2) . . . . ?
K2_9 C2_2 C3_2 C4_2 68.3(2) 2_565 . . . ?
C1_2 C2_2 C3_2 C8_2 -177.5(2) . . . . ?
C7_2 C2_2 C3_2 C8_2 0.2(3) . . . . ?
K2_9 C2_2 C3_2 C8_2 -110.0(2) 2_565 . . . ?
C1_2 C2_2 C3_2 K2_9 -67.43(17) . . . 2_565 ?
C7_2 C2_2 C3_2 K2_9 110.19(19) . . . 2_565 ?
C2_2 C3_2 C4_2 C5_2 1.7(3) . . . . ?
C8_2 C3_2 C4_2 C5_2 -179.9(2) . . . . ?
K2_9 C3_2 C4_2 C5_2 60.2(2) 2_565 . . . ?
C2_2 C3_2 C4_2 K2_9 -58.51(18) . . . 2_565 ?
C8_2 C3_2 C4_2 K2_9 119.9(2) . . . 2_565 ?
C3_2 C4_2 C5_2 C6_2 -1.7(3) . . . . ?
K2_9 C4_2 C5_2 C6_2 56.54(18) 2_565 . . . ?
C3_2 C4_2 C5_2 C9_2 179.0(2) . . . . ?
K2_9 C4_2 C5_2 C9_2 -122.8(2) 2_565 . . . ?
C3_2 C4_2 C5_2 K2_9 -58.2(2) . . . 2_565 ?
C2_2 C1_2 C6_2 C5_2 3.5(3) . . . . ?
B1_1 C1_2 C6_2 C5_2 -165.95(19) . . . . ?
K2_9 C1_2 C6_2 C5_2 -74.50(19) 2_565 . . . ?
C2_2 C1_2 C6_2 C10_2 -179.06(19) . . . . ?
B1_1 C1_2 C6_2 C10_2 11.5(3) . . . . ?
K2_9 C1_2 C6_2 C10_2 102.92(18) 2_565 . . . ?
C2_2 C1_2 C6_2 K2_9 78.02(17) . . . 2_565 ?
B1_1 C1_2 C6_2 K2_9 -91.45(17) . . . 2_565 ?
C4_2 C5_2 C6_2 C1_2 -1.0(3) . . . . ?
C9_2 C5_2 C6_2 C1_2 178.3(2) . . . . ?
K2_9 C5_2 C6_2 C1_2 62.58(17) 2_565 . . . ?
C4_2 C5_2 C6_2 C10_2 -178.5(2) . . . . ?
C9_2 C5_2 C6_2 C10_2 0.9(3) . . . . ?
K2_9 C5_2 C6_2 C10_2 -114.90(19) 2_565 . . . ?
C4_2 C5_2 C6_2 K2_9 -63.6(2) . . . 2_565 ?
C9_2 C5_2 C6_2 K2_9 115.8(2) . . . 2_565 ?
N2_3 N1_3 B1_3 C3_3 2.7(3) . . . . ?
K2_9 N1_3 B1_3 C3_3 108.7(2) . . . . ?
K1_9 N1_3 B1_3 C3_3 -81.8(3) . . . . ?
K1_9 N1_3 B1_3 C3_3 -169.30(16) 2_565 . . . ?
N2_3 N1_3 B1_3 C1_4 -176.35(18) . . . . ?
K2_9 N1_3 B1_3 C1_4 -70.4(3) . . . . ?
K1_9 N1_3 B1_3 C1_4 99.2(2) . . . . ?
K1_9 N1_3 B1_3 C1_4 11.65(19) 2_565 . . . ?
N2_3 N1_3 B1_3 K1_9 172.0(2) . . . 2_565 ?
K2_9 N1_3 B1_3 K1_9 -82.00(18) . . . 2_565 ?
K1_9 N1_3 B1_3 K1_9 87.53(19) . . . 2_565 ?
C2_3 C1_3 N2_3 N1_3 1.2(4) . . . . ?
C2_3 C1_3 N2_3 K1_9 115.3(2) . . . . ?
C2_3 C1_3 N2_3 K2_9 -103.3(3) . . . . ?
B1_3 N1_3 N2_3 C1_3 -3.0(3) . . . . ?
K2_9 N1_3 N2_3 C1_3 -142.8(2) . . . . ?
K1_9 N1_3 N2_3 C1_3 133.5(2) . . . . ?
K1_9 N1_3 N2_3 C1_3 164.01(18) 2_565 . . . ?
B1_3 N1_3 N2_3 K1_9 -136.44(17) . . . . ?
K2_9 N1_3 N2_3 K1_9 83.75(5) . . . . ?
K1_9 N1_3 N2_3 K1_9 30.5(2) 2_565 . . . ?
B1_3 N1_3 N2_3 K2_9 139.82(19) . . . . ?
K1_9 N1_3 N2_3 K2_9 -83.75(5) . . . . ?
K1_9 N1_3 N2_3 K2_9 -53.20(19) 2_565 . . . ?
N2_3 C1_3 C2_3 C7_3 180.0(2) . . . . ?
N2_3 C1_3 C2_3 C3_3 0.9(4) . . . . ?
C7_3 C2_3 C3_3 C4_3 -0.5(3) . . . . ?
C1_3 C2_3 C3_3 C4_3 178.6(2) . . . . ?
C7_3 C2_3 C3_3 B1_3 179.9(2) . . . . ?
C1_3 C2_3 C3_3 B1_3 -1.0(3) . . . . ?
N1_3 B1_3 C3_3 C4_3 179.7(2) . . . . ?
C1_4 B1_3 C3_3 C4_3 -1.3(3) . . . . ?
N1_3 B1_3 C3_3 C2_3 -0.7(3) . . . . ?
C1_4 B1_3 C3_3 C2_3 178.22(19) . . . . ?
C2_3 C3_3 C4_3 C5_3 0.1(3) . . . . ?
B1_3 C3_3 C4_3 C5_3 179.6(2) . . . . ?
C3_3 C4_3 C5_3 C6_3 0.2(4) . . . . ?
C4_3 C5_3 C6_3 C7_3 0.0(4) . . . . ?
C5_3 C6_3 C7_3 C2_3 -0.5(4) . . . . ?
C3_3 C2_3 C7_3 C6_3 0.7(3) . . . . ?
C1_3 C2_3 C7_3 C6_3 -178.4(2) . . . . ?
N1_3 B1_3 C1_4 C6_4 66.9(3) . . . . ?
C3_3 B1_3 C1_4 C6_4 -112.0(2) . . . . ?
K1_9 B1_3 C1_4 C6_4 78.70(16) 2_565 . . . ?
N1_3 B1_3 C1_4 C2_4 -104.0(2) . . . . ?
C3_3 B1_3 C1_4 C2_4 77.0(3) . . . . ?
K1_9 B1_3 C1_4 C2_4 -92.29(18) 2_565 . . . ?
N1_3 B1_3 C1_4 K1_9 -11.75(19) . . . 2_565 ?
C3_3 B1_3 C1_4 K1_9 169.26(18) . . . 2_565 ?
C6_4 C1_4 C2_4 C3_4 -4.5(3) . . . . ?
B1_3 C1_4 C2_4 C3_4 166.61(19) . . . . ?
K1_9 C1_4 C2_4 C3_4 71.48(19) 2_565 . . . ?
C6_4 C1_4 C2_4 C7_4 176.66(19) . . . . ?
B1_3 C1_4 C2_4 C7_4 -12.3(3) . . . . ?
K1_9 C1_4 C2_4 C7_4 -107.39(18) 2_565 . . . ?
C6_4 C1_4 C2_4 K1_9 -75.95(16) . . . 2_565 ?
B1_3 C1_4 C2_4 K1_9 95.13(17) . . . 2_565 ?
C1_4 C2_4 C3_4 C4_4 3.8(3) . . . . ?
C7_4 C2_4 C3_4 C4_4 -177.31(19) . . . . ?
K1_9 C2_4 C3_4 C4_4 62.92(19) 2_565 . . . ?
C1_4 C2_4 C3_4 C8_4 -174.79(19) . . . . ?
C7_4 C2_4 C3_4 C8_4 4.1(3) . . . . ?
K1_9 C2_4 C3_4 C8_4 -115.66(19) 2_565 . . . ?
C1_4 C2_4 C3_4 K1_9 -59.13(17) . . . 2_565 ?
C7_4 C2_4 C3_4 K1_9 119.77(19) . . . 2_565 ?
C2_4 C3_4 C4_4 C5_4 -0.1(3) . . . . ?
C8_4 C3_4 C4_4 C5_4 178.5(2) . . . . ?
K1_9 C3_4 C4_4 C5_4 57.3(2) 2_565 . . . ?
C2_4 C3_4 C4_4 K1_9 -57.36(18) . . . 2_565 ?
C8_4 C3_4 C4_4 K1_9 121.2(2) . . . 2_565 ?
C3_4 C4_4 C5_4 C6_4 -2.8(3) . . . . ?
K1_9 C4_4 C5_4 C6_4 58.34(18) 2_565 . . . ?
C3_4 C4_4 C5_4 C9_4 178.5(2) . . . . ?
K1_9 C4_4 C5_4 C9_4 -120.4(2) 2_565 . . . ?
C3_4 C4_4 C5_4 K1_9 -61.1(2) . . . 2_565 ?
C2_4 C1_4 C6_4 C5_4 1.5(3) . . . . ?
B1_3 C1_4 C6_4 C5_4 -169.65(19) . . . . ?
K1_9 C1_4 C6_4 C5_4 -81.26(19) 2_565 . . . ?
C2_4 C1_4 C6_4 C10_4 179.38(18) . . . . ?
B1_3 C1_4 C6_4 C10_4 8.2(3) . . . . ?
K1_9 C1_4 C6_4 C10_4 96.60(18) 2_565 . . . ?
C2_4 C1_4 C6_4 K1_9 82.78(17) . . . 2_565 ?
B1_3 C1_4 C6_4 K1_9 -88.39(17) . . . 2_565 ?
C4_4 C5_4 C6_4 C1_4 2.0(3) . . . . ?
C9_4 C5_4 C6_4 C1_4 -179.2(2) . . . . ?
K1_9 C5_4 C6_4 C1_4 72.49(17) 2_565 . . . ?
C4_4 C5_4 C6_4 C10_4 -175.88(19) . . . . ?
C9_4 C5_4 C6_4 C10_4 2.9(3) . . . . ?
K1_9 C5_4 C6_4 C10_4 -105.43(18) 2_565 . . . ?
C4_4 C5_4 C6_4 K1_9 -70.5(2) . . . 2_565 ?
C9_4 C5_4 C6_4 K1_9 108.3(2) . . . 2_565 ?
N2_5 N1_5 B1_5 C3_5 -2.1(3) . . . . ?
K4_9 N1_5 B1_5 C3_5 -112.0(3) 4_655 . . . ?
K4_9 N1_5 B1_5 C3_5 166.14(16) 2_665 . . . ?
K4_9 N1_5 B1_5 C3_5 68.0(3) . . . . ?
N2_5 N1_5 B1_5 C1_6 177.88(19) . . . . ?
K4_9 N1_5 B1_5 C1_6 68.0(3) 4_655 . . . ?
K4_9 N1_5 B1_5 C1_6 -13.89(19) 2_665 . . . ?
K4_9 N1_5 B1_5 C1_6 -112.0(2) . . . . ?
N2_5 N1_5 B1_5 K4_9 -168.2(2) . . . 2_665 ?
K4_9 N1_5 B1_5 K4_9 81.9(2) 4_655 . . 2_665 ?
K4_9 N1_5 B1_5 K4_9 -98.1(2) . . . 2_665 ?
C2_5 C1_5 N2_5 N1_5 -1.5(4) . . . . ?
K4_9 C1_5 N2_5 N1_5 121.1(3) . . . . ?
C2_5 C1_5 N2_5 K4_9 -122.6(2) . . . . ?
C2_5 C1_5 N2_5 K4_9 112.7(3) . . . 4_655 ?
K4_9 C1_5 N2_5 K4_9 -124.7(3) . . . 4_655 ?
B1_5 N1_5 N2_5 C1_5 3.1(3) . . . . ?
K4_9 N1_5 N2_5 C1_5 150.4(2) 4_655 . . . ?
K4_9 N1_5 N2_5 C1_5 -158.02(18) 2_665 . . . ?
K4_9 N1_5 N2_5 C1_5 -128.9(2) . . . . ?
B1_5 N1_5 N2_5 K4_9 132.04(17) . . . . ?
K4_9 N1_5 N2_5 K4_9 -80.70(6) 4_655 . . . ?
K4_9 N1_5 N2_5 K4_9 -29.1(2) 2_665 . . . ?
B1_5 N1_5 N2_5 K4_9 -147.26(19) . . . 4_655 ?
K4_9 N1_5 N2_5 K4_9 51.59(19) 2_665 . . 4_655 ?
K4_9 N1_5 N2_5 K4_9 80.70(6) . . . 4_655 ?
N2_5 C1_5 C2_5 C3_5 -1.3(4) . . . . ?
K4_9 C1_5 C2_5 C3_5 -59.6(3) . . . . ?
N2_5 C1_5 C2_5 C7_5 -179.3(2) . . . . ?
K4_9 C1_5 C2_5 C7_5 122.4(2) . . . . ?
C7_5 C2_5 C3_5 C4_5 1.3(3) . . . . ?
C1_5 C2_5 C3_5 C4_5 -176.7(2) . . . . ?
C7_5 C2_5 C3_5 B1_5 -179.9(2) . . . . ?
C1_5 C2_5 C3_5 B1_5 2.2(3) . . . . ?
N1_5 B1_5 C3_5 C2_5 -0.6(3) . . . . ?
C1_6 B1_5 C3_5 C2_5 179.5(2) . . . . ?
K4_9 B1_5 C3_5 C2_5 73.9(8) 2_665 . . . ?
N1_5 B1_5 C3_5 C4_5 178.2(2) . . . . ?
C1_6 B1_5 C3_5 C4_5 -1.8(3) . . . . ?
K4_9 B1_5 C3_5 C4_5 -107.4(7) 2_665 . . . ?
C2_5 C3_5 C4_5 C5_5 0.0(3) . . . . ?
B1_5 C3_5 C4_5 C5_5 -178.7(2) . . . . ?
C3_5 C4_5 C5_5 C6_5 -1.1(4) . . . . ?
C4_5 C5_5 C6_5 C7_5 0.8(4) . . . . ?
C5_5 C6_5 C7_5 C2_5 0.5(4) . . . . ?
C3_5 C2_5 C7_5 C6_5 -1.5(3) . . . . ?
C1_5 C2_5 C7_5 C6_5 176.4(2) . . . . ?
N1_5 B1_5 C1_6 C6_6 103.1(2) . . . . ?
C3_5 B1_5 C1_6 C6_6 -76.9(3) . . . . ?
K4_9 B1_5 C1_6 C6_6 89.20(19) 2_665 . . . ?
N1_5 B1_5 C1_6 C2_6 -65.9(3) . . . . ?
C3_5 B1_5 C1_6 C2_6 114.0(2) . . . . ?
K4_9 B1_5 C1_6 C2_6 -79.88(17) 2_665 . . . ?
N1_5 B1_5 C1_6 K4_9 13.93(19) . . . 2_665 ?
C3_5 B1_5 C1_6 K4_9 -166.10(19) . . . 2_665 ?
C6_6 C1_6 C2_6 C3_6 -3.7(3) . . . . ?
B1_5 C1_6 C2_6 C3_6 165.7(2) . . . . ?
K4_9 C1_6 C2_6 C3_6 76.99(19) 2_665 . . . ?
C6_6 C1_6 C2_6 C7_6 179.98(19) . . . . ?
B1_5 C1_6 C2_6 C7_6 -10.7(3) . . . . ?
K4_9 C1_6 C2_6 C7_6 -99.38(18) 2_665 . . . ?
C6_6 C1_6 C2_6 K4_9 -80.64(17) . . . 2_665 ?
B1_5 C1_6 C2_6 K4_9 88.69(18) . . . 2_665 ?
C1_6 C2_6 C3_6 C4_6 1.1(3) . . . . ?
C7_6 C2_6 C3_6 C4_6 177.5(2) . . . . ?
K4_9 C2_6 C3_6 C4_6 70.0(2) 2_665 . . . ?
C1_6 C2_6 C3_6 C8_6 -176.1(2) . . . . ?
C7_6 C2_6 C3_6 C8_6 0.3(3) . . . . ?
K4_9 C2_6 C3_6 C8_6 -107.3(2) 2_665 . . . ?
C1_6 C2_6 C3_6 K4_9 -68.89(18) . . . 2_665 ?
C7_6 C2_6 C3_6 K4_9 107.53(19) . . . 2_665 ?
C2_6 C3_6 C4_6 C5_6 1.6(4) . . . . ?
C8_6 C3_6 C4_6 C5_6 178.9(2) . . . . ?
K4_9 C3_6 C4_6 C5_6 61.7(2) 2_665 . . . ?
C2_6 C3_6 C4_6 K4_9 -60.05(19) . . . 2_665 ?
C8_6 C3_6 C4_6 K4_9 117.3(2) . . . 2_665 ?
C3_6 C4_6 C5_6 C6_6 -1.7(4) . . . . ?
K4_9 C4_6 C5_6 C6_6 56.58(19) 2_665 . . . ?
C3_6 C4_6 C5_6 C10_6 179.7(2) . . . . ?
K4_9 C4_6 C5_6 C10_6 -122.1(2) 2_665 . . . ?
C3_6 C4_6 C5_6 K4_9 -58.2(2) . . . 2_665 ?
C4_6 C5_6 C6_6 C1_6 -1.0(3) . . . . ?
C10_6 C5_6 C6_6 C1_6 177.6(2) . . . . ?
K4_9 C5_6 C6_6 C1_6 61.02(18) 2_665 . . . ?
C4_6 C5_6 C6_6 C9_6 -178.8(2) . . . . ?
C10_6 C5_6 C6_6 C9_6 -0.1(3) . . . . ?
K4_9 C5_6 C6_6 C9_6 -116.7(2) 2_665 . . . ?
C4_6 C5_6 C6_6 K4_9 -62.0(2) . . . 2_665 ?
C10_6 C5_6 C6_6 K4_9 116.6(2) . . . 2_665 ?
C2_6 C1_6 C6_6 C5_6 3.6(3) . . . . ?
B1_5 C1_6 C6_6 C5_6 -165.6(2) . . . . ?
K4_9 C1_6 C6_6 C5_6 -72.4(2) 2_665 . . . ?
C2_6 C1_6 C6_6 C9_6 -178.71(19) . . . . ?
B1_5 C1_6 C6_6 C9_6 12.1(3) . . . . ?
K4_9 C1_6 C6_6 C9_6 105.33(19) 2_665 . . . ?
C2_6 C1_6 C6_6 K4_9 75.97(17) . . . 2_665 ?
B1_5 C1_6 C6_6 K4_9 -93.20(18) . . . 2_665 ?
N2_7 N1_7 B1_7 C3_7 -0.5(3) . . . . ?
K3_9 N1_7 B1_7 C3_7 -109.3(2) 3_566 . . . ?
K3_9 N1_7 B1_7 C3_7 173.33(17) 2_665 . . . ?
K3_9 N1_7 B1_7 C3_7 81.3(3) . . . . ?
N2_7 N1_7 B1_7 C1_8 177.45(18) . . . . ?
K3_9 N1_7 B1_7 C1_8 68.7(3) 3_566 . . . ?
K3_9 N1_7 B1_7 C1_8 -8.73(19) 2_665 . . . ?
K3_9 N1_7 B1_7 C1_8 -100.8(2) . . . . ?
N2_7 N1_7 B1_7 K3_9 -173.8(2) . . . 2_665 ?
K3_9 N1_7 B1_7 K3_9 77.42(18) 3_566 . . 2_665 ?
K3_9 N1_7 B1_7 K3_9 -92.1(2) . . . 2_665 ?
C2_7 C1_7 N2_7 N1_7 -0.7(3) . . . . ?
C2_7 C1_7 N2_7 K3_9 -119.9(2) . . . . ?
C2_7 C1_7 N2_7 K3_9 103.8(3) . . . 3_566 ?
B1_7 N1_7 N2_7 C1_7 1.0(3) . . . . ?
K3_9 N1_7 N2_7 C1_7 143.4(2) 3_566 . . . ?
K3_9 N1_7 N2_7 C1_7 -168.81(17) 2_665 . . . ?
K3_9 N1_7 N2_7 C1_7 -136.9(2) . . . . ?
B1_7 N1_7 N2_7 K3_9 137.84(17) . . . . ?
K3_9 N1_7 N2_7 K3_9 -79.72(5) 3_566 . . . ?
K3_9 N1_7 N2_7 K3_9 -31.9(2) 2_665 . . . ?
B1_7 N1_7 N2_7 K3_9 -142.44(18) . . . 3_566 ?
K3_9 N1_7 N2_7 K3_9 47.79(19) 2_665 . . 3_566 ?
K3_9 N1_7 N2_7 K3_9 79.72(5) . . . 3_566 ?
N2_7 C1_7 C2_7 C3_7 -0.1(3) . . . . ?
N2_7 C1_7 C2_7 C7_7 -179.1(2) . . . . ?
C7_7 C2_7 C3_7 C4_7 -1.0(3) . . . . ?
C1_7 C2_7 C3_7 C4_7 180.0(2) . . . . ?
C7_7 C2_7 C3_7 B1_7 179.6(2) . . . . ?
C1_7 C2_7 C3_7 B1_7 0.5(3) . . . . ?
N1_7 B1_7 C3_7 C4_7 -179.6(2) . . . . ?
C1_8 B1_7 C3_7 C4_7 2.6(3) . . . . ?
N1_7 B1_7 C3_7 C2_7 -0.2(3) . . . . ?
C1_8 B1_7 C3_7 C2_7 -178.0(2) . . . . ?
C2_7 C3_7 C4_7 C5_7 0.6(3) . . . . ?
B1_7 C3_7 C4_7 C5_7 180.0(2) . . . . ?
C3_7 C4_7 C5_7 C6_7 0.3(4) . . . . ?
C4_7 C5_7 C6_7 C7_7 -0.8(4) . . . . ?
C5_7 C6_7 C7_7 C2_7 0.3(4) . . . . ?
C3_7 C2_7 C7_7 C6_7 0.6(3) . . . . ?
C1_7 C2_7 C7_7 C6_7 179.5(2) . . . . ?
N1_7 B1_7 C1_8 C6_8 -71.9(2) . . . . ?
C3_7 B1_7 C1_8 C6_8 105.9(2) . . . . ?
K3_9 B1_7 C1_8 C6_8 -80.81(16) 2_665 . . . ?
N1_7 B1_7 C1_8 C2_8 98.0(2) . . . . ?
C3_7 B1_7 C1_8 C2_8 -84.2(3) . . . . ?
K3_9 B1_7 C1_8 C2_8 89.06(18) 2_665 . . . ?
N1_7 B1_7 C1_8 K3_9 8.89(19) . . . 2_665 ?
C3_7 B1_7 C1_8 K3_9 -173.28(18) . . . 2_665 ?
C6_8 C1_8 C2_8 C3_8 4.6(3) . . . . ?
B1_7 C1_8 C2_8 C3_8 -165.28(19) . . . . ?
K3_9 C1_8 C2_8 C3_8 -71.22(19) 2_665 . . . ?
C6_8 C1_8 C2_8 C7_8 -177.08(19) . . . . ?
B1_7 C1_8 C2_8 C7_8 13.0(3) . . . . ?
K3_9 C1_8 C2_8 C7_8 107.10(18) 2_665 . . . ?
C6_8 C1_8 C2_8 K3_9 75.82(16) . . . 2_665 ?
B1_7 C1_8 C2_8 K3_9 -94.05(17) . . . 2_665 ?
C1_8 C2_8 C3_8 C4_8 -1.8(3) . . . . ?
C7_8 C2_8 C3_8 C4_8 179.86(19) . . . . ?
K3_9 C2_8 C3_8 C4_8 -62.60(19) 2_665 . . . ?
C1_8 C2_8 C3_8 C8_8 176.71(19) . . . . ?
C7_8 C2_8 C3_8 C8_8 -1.6(3) . . . . ?
K3_9 C2_8 C3_8 C8_8 115.90(19) 2_665 . . . ?
C1_8 C2_8 C3_8 K3_9 60.81(17) . . . 2_665 ?
C7_8 C2_8 C3_8 K3_9 -117.54(19) . . . 2_665 ?
C2_8 C3_8 C4_8 C5_8 -1.7(3) . . . . ?
C8_8 C3_8 C4_8 C5_8 179.8(2) . . . . ?
K3_9 C3_8 C4_8 C5_8 -59.39(19) 2_665 . . . ?
C2_8 C3_8 C4_8 K3_9 57.71(18) . . . 2_665 ?
C8_8 C3_8 C4_8 K3_9 -120.8(2) . . . 2_665 ?
C3_8 C4_8 C5_8 C6_8 2.2(3) . . . . ?
K3_9 C4_8 C5_8 C6_8 -60.06(17) 2_665 . . . ?
C3_8 C4_8 C5_8 C9_8 -179.3(2) . . . . ?
K3_9 C4_8 C5_8 C9_8 118.42(19) 2_665 . . . ?
C3_8 C4_8 C5_8 K3_9 62.3(2) . . . 2_665 ?
C4_8 C5_8 C6_8 C1_8 0.7(3) . . . . ?
C9_8 C5_8 C6_8 C1_8 -177.70(19) . . . . ?
K3_9 C5_8 C6_8 C1_8 -68.19(17) 2_665 . . . ?
C4_8 C5_8 C6_8 C10_8 179.64(18) . . . . ?
C9_8 C5_8 C6_8 C10_8 1.2(3) . . . . ?
K3_9 C5_8 C6_8 C10_8 110.70(18) 2_665 . . . ?
C4_8 C5_8 C6_8 K3_9 68.94(19) . . . 2_665 ?
C9_8 C5_8 C6_8 K3_9 -109.51(19) . . . 2_665 ?
C2_8 C1_8 C6_8 C5_8 -4.1(3) . . . . ?
B1_7 C1_8 C6_8 C5_8 166.03(19) . . . . ?
K3_9 C1_8 C6_8 C5_8 75.82(18) 2_665 . . . ?
C2_8 C1_8 C6_8 C10_8 177.04(18) . . . . ?
B1_7 C1_8 C6_8 C10_8 -12.9(3) . . . . ?
K3_9 C1_8 C6_8 C10_8 -103.08(17) 2_665 . . . ?
C2_8 C1_8 C6_8 K3_9 -79.88(16) . . . 2_665 ?
B1_7 C1_8 C6_8 K3_9 90.22(16) . . . 2_665 ?
